data_4071711
loop_
_publ_author_name
'Yuki, Masahiro'
'Miyake, Yoshihiro'
'Nishibayashi, Yoshiaki'
'Wakiji, Issei'
'Hidai, Masanobu'

_publ_section_title
;
 Synthesis and Reactivity of Tungsten&#x2212; and
 Molybdenum&#x2212;Dinitrogen Complexes Bearing Ferrocenyldiphosphines
 toward Protonolysis
;
_journal_issue 15
_journal_name_full Organometallics
_journal_page_first 3947
_journal_paper_doi 10.1021/om800327j
_journal_volume 27
_journal_year 2008
_chemical_formula_moiety 'C45 H73 F6 Fe2 Mo N2 O7 P4 S2 '
_chemical_formula_sum 'C45 H73 F6 Fe2 Mo N2 O7 P4 S2'
_chemical_formula_weight 1263.72
_space_group_IT_number 2
_symmetry_cell_setting triclinic
_symmetry_Int_Tables_number 2
_symmetry_space_group_name_Hall '-P 1'
_symmetry_space_group_name_H-M 'P -1'
_cell_angle_alpha 77.5875(14)
_cell_angle_beta 78.6013(15)
_cell_angle_gamma 84.5651(16)
_cell_formula_units_Z 2
_cell_length_a 10.8177(5)
_cell_length_b 11.2497(5)
_cell_length_c 23.4127(9)
_cell_measurement_reflns_used 21214
_cell_measurement_temperature 173.1
_cell_measurement_theta_max 27.5
_cell_measurement_theta_min 3.0
_cell_volume 2723.7(2)
_computing_cell_refinement PROCESS-AUTO
_computing_data_collection PROCESS-AUTO
_computing_data_reduction CrystalStructure
_computing_publication_material 'CrystalStructure 3.8'
_computing_structure_refinement CRYSTALS
_computing_structure_solution SIR97
_diffrn_detector_area_resol_mean 10.00
_diffrn_measured_fraction_theta_full 0.986
_diffrn_measured_fraction_theta_max 0.986
_diffrn_measurement_device_type 'Rigaku RAXIS-RAPID'
_diffrn_measurement_method \w
_diffrn_radiation_type 'Mo K\a'
_diffrn_radiation_wavelength 0.71075
_diffrn_reflns_av_R_equivalents 0.047
_diffrn_reflns_limit_h_max 14
_diffrn_reflns_limit_h_min -14
_diffrn_reflns_limit_k_max 14
_diffrn_reflns_limit_k_min -12
_diffrn_reflns_limit_l_max 29
_diffrn_reflns_limit_l_min -30
_diffrn_reflns_number 25891
_diffrn_reflns_theta_full 27.46
_diffrn_reflns_theta_max 27.46
_exptl_absorpt_coefficient_mu 1.014
_exptl_absorpt_correction_T_max 0.931
_exptl_absorpt_correction_T_min 0.804
_exptl_absorpt_correction_type numerical
_exptl_absorpt_process_details
;
    Higashi, T. (1999). Program for Absorption Correction.
    Rigaku Corporation, Tokyo, Japan.
;
_exptl_crystal_colour orange
_exptl_crystal_density_diffrn 1.541
_exptl_crystal_density_method 'not measured'
_exptl_crystal_description platelet
_exptl_crystal_F_000 1306.00
_exptl_crystal_size_max 0.50
_exptl_crystal_size_mid 0.50
_exptl_crystal_size_min 0.07
_refine_diff_density_max 1.46
_refine_diff_density_min -1.13
_refine_ls_extinction_method none
_refine_ls_goodness_of_fit_ref 1.002
_refine_ls_hydrogen_treatment mixed
_refine_ls_number_parameters 679
_refine_ls_number_reflns 12301
_refine_ls_R_factor_gt 0.0531
_refine_ls_shift/su_max 0.0000
_refine_ls_structure_factor_coef Fsqd
_refine_ls_weighting_details 'w = 1/[0.0022Fo^2^ + 1.0000\s(Fo^2^)]/(4Fo^2^)'
_refine_ls_weighting_scheme calc
_refine_ls_wR_factor_ref 0.1619
_reflns_number_gt 9411
_reflns_number_total 12301
_reflns_threshold_expression F^2^>2.0\s(F^2^)
_cod_data_source_file om800327j-file003.cif
_cod_data_source_block '_4-thf-0.5hexane'
_cod_original_cell_volume 2723.69(20)
_cod_original_formula_sum 'C45 H73 F6 Fe2 Mo N2 O7 P4 S2 '
_cod_database_code 4071711

loop_
_symmetry_equiv_pos_site_id
_symmetry_equiv_pos_as_xyz
1 +X,+Y,+Z
2 -X,-Y,-Z

loop_
_atom_site_label
_atom_site_type_symbol
_atom_site_fract_x
_atom_site_fract_y
_atom_site_fract_z
_atom_site_U_iso_or_equiv
_atom_site_adp_type
_atom_site_occupancy
_atom_site_symmetry_multiplicity
_atom_site_calc_flag
_atom_site_refinement_flags
Mo(1) Mo 0.05494(3) 0.13580(3) 0.266620(10) 0.01916(8) Uani 1.00 1 d .
Fe(1) Fe 0.06523(6) 0.34003(5) 0.41555(2) 0.02521(14) Uani 1.00 1 d .
Fe(2) Fe -0.07122(6) 0.12652(5) 0.09952(2) 0.02794(15) Uani 1.00 1 d .
S(1) S 0.11848(9) -0.13380(8) 0.36931(4) 0.0249(2) Uani 1.00 1 d .
S(2) S 0.18909(11) 0.65298(10) 0.11620(5) 0.0350(2) Uani 1.00 1 d .
P(1) P 0.23062(9) 0.23002(8) 0.29701(4) 0.0231(2) Uani 1.00 1 d .
P(2) P -0.11253(9) 0.18354(8) 0.35409(4) 0.0218(2) Uani 1.00 1 d .
P(3) P -0.08709(9) -0.01645(8) 0.24518(4) 0.0222(2) Uani 1.00 1 d .
P(4) P 0.19810(9) 0.11061(9) 0.16631(4) 0.0229(2) Uani 1.00 1 d .
F(1) F 0.3589(2) -0.1973(2) 0.34142(14) 0.0544(8) Uani 1.00 1 d .
F(2) F 0.2373(2) -0.2913(2) 0.30567(12) 0.0498(8) Uani 1.00 1 d .
F(3) F 0.2450(2) -0.3372(2) 0.39858(12) 0.0474(7) Uani 1.00 1 d .
F(4) F 0.3882(5) 0.7463(4) 0.0458(2) 0.1155(17) Uani 1.00 1 d .
F(5) F 0.3029(4) 0.6190(4) 0.01096(14) 0.0885(14) Uani 1.00 1 d .
F(6) F 0.4082(3) 0.5535(3) 0.07811(17) 0.0800(12) Uani 1.00 1 d .
O(1) O 0.1386(2) -0.0359(2) 0.31587(12) 0.0295(7) Uani 1.00 1 d .
O(2) O 0.1425(3) -0.1015(2) 0.42167(12) 0.0371(8) Uani 1.00 1 d .
O(3) O 0.0062(2) -0.1958(2) 0.37530(13) 0.0340(7) Uani 1.00 1 d .
O(4) O 0.1388(3) 0.5352(3) 0.12310(17) 0.0567(11) Uani 1.00 1 d .
O(5) O 0.2397(3) 0.6707(3) 0.16597(15) 0.0533(10) Uani 1.00 1 d .
O(6) O 0.1160(3) 0.7538(3) 0.09036(15) 0.0536(11) Uani 1.00 1 d .
O(7) O -0.2704(4) 0.4592(3) 0.1663(2) 0.0667(13) Uani 1.00 1 d .
N(1) N 0.0016(3) 0.2750(2) 0.22919(13) 0.0226(7) Uani 1.00 1 d .
N(2) N -0.0381(3) 0.3898(3) 0.20755(15) 0.0288(8) Uani 1.00 1 d .
C(1) C 0.2179(3) 0.2616(3) 0.37055(17) 0.0247(9) Uani 1.00 1 d .
C(2) C 0.1707(4) 0.1814(3) 0.42558(17) 0.0297(10) Uani 1.00 1 d .
C(3) C 0.1749(4) 0.2408(3) 0.47272(18) 0.0348(11) Uani 1.00 1 d .
C(4) C 0.2249(4) 0.3547(4) 0.44909(19) 0.0359(11) Uani 1.00 1 d .
C(5) C 0.2521(3) 0.3690(4) 0.38532(18) 0.0322(10) Uani 1.00 1 d .
C(6) C 0.2599(4) 0.3818(3) 0.25077(18) 0.0311(10) Uani 1.00 1 d .
C(7) C 0.3934(4) 0.4278(5) 0.2373(2) 0.0499(14) Uani 1.00 1 d .
C(8) C 0.3834(4) 0.1382(4) 0.29069(19) 0.0348(11) Uani 1.00 1 d .
C(9) C 0.4275(4) 0.0846(4) 0.3477(2) 0.0479(14) Uani 1.00 1 d .
C(10) C -0.0921(3) 0.3069(3) 0.38928(16) 0.0254(9) Uani 1.00 1 d .
C(11) C -0.0503(3) 0.4231(3) 0.35822(18) 0.0273(9) Uani 1.00 1 d .
C(12) C -0.0491(4) 0.4967(3) 0.4004(2) 0.0354(11) Uani 1.00 1 d .
C(13) C -0.0901(4) 0.4239(3) 0.4578(2) 0.0358(11) Uani 1.00 1 d .
C(14) C -0.1196(4) 0.3109(3) 0.45140(17) 0.0318(10) Uani 1.00 1 d .
C(15) C -0.1586(3) 0.0572(3) 0.41847(16) 0.0274(9) Uani 1.00 1 d .
C(16) C -0.2935(4) 0.0672(4) 0.45440(19) 0.0404(12) Uani 1.00 1 d .
C(17) C -0.2585(3) 0.2419(3) 0.32531(18) 0.0312(10) Uani 1.00 1 d .
C(18) C -0.3480(4) 0.3331(4) 0.3573(2) 0.0462(14) Uani 1.00 1 d .
C(19) C -0.1571(3) 0.0388(3) 0.18004(17) 0.0275(9) Uani 1.00 1 d .
C(20) C -0.1674(4) -0.0248(4) 0.13499(19) 0.0375(11) Uani 1.00 1 d .
C(21) C -0.2318(4) 0.0488(4) 0.0930(2) 0.0405(12) Uani 1.00 1 d .
C(22) C -0.2649(4) 0.1663(4) 0.1114(2) 0.0438(13) Uani 1.00 1 d .
C(23) C -0.2203(3) 0.1598(4) 0.16496(19) 0.0338(11) Uani 1.00 1 d .
C(24) C 0.0084(3) -0.1533(3) 0.22802(17) 0.0270(9) Uani 1.00 1 d .
C(25) C -0.0490(5) -0.2798(4) 0.2459(2) 0.0439(13) Uani 1.00 1 d .
C(26) C -0.2233(3) -0.0758(3) 0.30098(18) 0.0294(10) Uani 1.00 1 d .
C(27) C -0.3271(4) -0.1249(5) 0.2776(2) 0.0478(14) Uani 1.00 1 d .
C(28) C 0.1136(3) 0.1425(3) 0.10438(16) 0.0263(9) Uani 1.00 1 d .
C(29) C 0.0523(4) 0.2636(3) 0.08353(17) 0.0293(10) Uani 1.00 1 d .
C(30) C 0.0100(4) 0.2590(3) 0.03035(17) 0.0339(10) Uani 1.00 1 d .
C(31) C 0.0429(4) 0.1390(3) 0.01726(17) 0.0323(10) Uani 1.00 1 d .
C(32) C 0.1045(4) 0.0723(3) 0.06244(17) 0.0309(10) Uani 1.00 1 d .
C(33) C 0.3163(4) 0.2269(4) 0.13682(17) 0.0337(11) Uani 1.00 1 d .
C(34) C 0.3964(4) 0.2203(5) 0.07513(19) 0.0460(13) Uani 1.00 1 d .
C(35) C 0.2917(4) -0.0311(3) 0.15188(18) 0.0312(10) Uani 1.00 1 d .
C(36) C 0.4002(4) -0.0656(4) 0.1860(2) 0.0455(13) Uani 1.00 1 d .
C(37) C 0.2472(4) -0.2476(4) 0.35259(19) 0.0354(11) Uani 1.00 1 d .
C(38) C 0.3287(5) 0.6398(6) 0.0605(2) 0.0594(17) Uani 1.00 1 d .
C(39) C -0.3081(5) 0.5668(5) 0.1921(3) 0.066(2) Uani 1.00 1 d .
C(40) C -0.3289(13) 0.6578(8) 0.1442(5) 0.139(4) Uani 1.00 1 d .
C(41) C -0.2673(10) 0.6264(7) 0.0896(4) 0.131(3) Uani 1.00 1 d .
C(42) C -0.2652(10) 0.4859(9) 0.1054(3) 0.142(4) Uani 1.00 1 d .
C(43) C 0.5040(10) 0.4499(7) 0.5007(4) 0.106(2) Uiso 1.00 1 d .
C(44) C 0.4337(14) 0.3976(14) 0.5558(6) 0.172(5) Uiso 1.00 1 d .
C(45) C 0.4532(14) 0.2742(14) 0.5516(6) 0.173(5) Uiso 1.00 1 d .
H(1) H 0.023(4) 0.452(3) 0.1843(18) 0.026(10) Uiso 1.00 1 c .
H(2) H -0.101(3) 0.416(3) 0.1846(16) 0.016(9) Uiso 1.00 1 c .
H(3) H 0.1403 0.1011 0.4298 0.036 Uiso 1.00 1 c R
H(4) H 0.1481 0.2071 0.5147 0.042 Uiso 1.00 1 c R
H(5) H 0.2392 0.4133 0.4718 0.046 Uiso 1.00 1 c R
H(6) H 0.2871 0.4397 0.3573 0.040 Uiso 1.00 1 c R
H(7) H 0.2368 0.3819 0.2128 0.037 Uiso 1.00 1 c R
H(8) H 0.2043 0.4396 0.2704 0.037 Uiso 1.00 1 c R
H(9) H 0.4554 0.3598 0.2363 0.060 Uiso 1.00 1 c R
H(10) H 0.4032 0.4700 0.2681 0.060 Uiso 1.00 1 c R
H(11) H 0.4058 0.4837 0.1991 0.060 Uiso 1.00 1 c R
H(12) H 0.3747 0.0718 0.2716 0.042 Uiso 1.00 1 c R
H(13) H 0.4474 0.1908 0.2657 0.042 Uiso 1.00 1 c R
H(14) H 0.3554 0.0685 0.3797 0.057 Uiso 1.00 1 c R
H(15) H 0.4764 0.0090 0.3439 0.058 Uiso 1.00 1 c R
H(16) H 0.4798 0.1414 0.3564 0.058 Uiso 1.00 1 c R
H(17) H -0.0267 0.4476 0.3154 0.032 Uiso 1.00 1 c R
H(18) H -0.0245 0.5803 0.3916 0.043 Uiso 1.00 1 c R
H(19) H -0.0970 0.4495 0.4954 0.045 Uiso 1.00 1 c R
H(20) H -0.1535 0.2457 0.4834 0.038 Uiso 1.00 1 c R
H(21) H -0.1503 -0.0177 0.4035 0.031 Uiso 1.00 1 c R
H(22) H -0.1003 0.0522 0.4456 0.032 Uiso 1.00 1 c R
H(23) H -0.3486 0.1123 0.4282 0.045 Uiso 1.00 1 c R
H(24) H -0.2930 0.1098 0.4862 0.046 Uiso 1.00 1 c R
H(25) H -0.3241 -0.0135 0.4712 0.046 Uiso 1.00 1 c R
H(26) H -0.2338 0.2822 0.2841 0.038 Uiso 1.00 1 c R
H(27) H -0.3065 0.1720 0.3273 0.037 Uiso 1.00 1 c R
H(28) H -0.2987 0.3807 0.3736 0.056 Uiso 1.00 1 c R
H(29) H -0.3931 0.3871 0.3291 0.056 Uiso 1.00 1 c R
H(30) H -0.4081 0.2885 0.3892 0.057 Uiso 1.00 1 c R
H(31) H -0.1347 -0.1076 0.1336 0.045 Uiso 1.00 1 c R
H(32) H -0.2510 0.0263 0.0581 0.050 Uiso 1.00 1 c R
H(33) H -0.3092 0.2359 0.0904 0.051 Uiso 1.00 1 c R
H(34) H -0.2303 0.2241 0.1876 0.039 Uiso 1.00 1 c R
H(35) H 0.0813 -0.1597 0.2471 0.032 Uiso 1.00 1 c R
H(36) H 0.0360 -0.1386 0.1852 0.032 Uiso 1.00 1 c R
H(37) H -0.1389 -0.2702 0.2456 0.053 Uiso 1.00 1 c R
H(38) H -0.0086 -0.3304 0.2180 0.052 Uiso 1.00 1 c R
H(39) H -0.0352 -0.3182 0.2856 0.052 Uiso 1.00 1 c R
H(40) H -0.1916 -0.1420 0.3292 0.035 Uiso 1.00 1 c R
H(41) H -0.2610 -0.0107 0.3211 0.035 Uiso 1.00 1 c R
H(42) H -0.2903 -0.1569 0.2424 0.059 Uiso 1.00 1 c R
H(43) H -0.3680 -0.1892 0.3081 0.058 Uiso 1.00 1 c R
H(44) H -0.3888 -0.0591 0.2678 0.058 Uiso 1.00 1 c R
H(45) H 0.0428 0.3331 0.1027 0.034 Uiso 1.00 1 c R
H(46) H -0.0337 0.3252 0.0068 0.039 Uiso 1.00 1 c R
H(47) H 0.0257 0.1101 -0.0164 0.039 Uiso 1.00 1 c R
H(48) H 0.1369 -0.0116 0.0644 0.037 Uiso 1.00 1 c R
H(49) H 0.3730 0.2177 0.1650 0.040 Uiso 1.00 1 c R
H(50) H 0.2721 0.3065 0.1341 0.040 Uiso 1.00 1 c R
H(51) H 0.3479 0.1875 0.0520 0.053 Uiso 1.00 1 c R
H(52) H 0.4204 0.3015 0.0546 0.054 Uiso 1.00 1 c R
H(53) H 0.4718 0.1680 0.0801 0.053 Uiso 1.00 1 c R
H(54) H 0.2353 -0.0977 0.1629 0.036 Uiso 1.00 1 c R
H(55) H 0.3264 -0.0192 0.1097 0.036 Uiso 1.00 1 c R
H(56) H 0.3787 -0.0390 0.2237 0.056 Uiso 1.00 1 c R
H(57) H 0.4757 -0.0271 0.1627 0.056 Uiso 1.00 1 c R
H(58) H 0.4155 -0.1534 0.1933 0.056 Uiso 1.00 1 c R
H(59) H -0.3829 0.5525 0.2228 0.082 Uiso 1.00 1 c R
H(60) H -0.2407 0.5895 0.2089 0.082 Uiso 1.00 1 c R
H(61) H -0.4187 0.6633 0.1435 0.176 Uiso 1.00 1 c R
H(62) H -0.3036 0.7355 0.1484 0.176 Uiso 1.00 1 c R
H(63) H -0.3085 0.6619 0.0561 0.133 Uiso 1.00 1 c R
H(64) H -0.1814 0.6522 0.0811 0.133 Uiso 1.00 1 c R
H(65) H -0.3407 0.4590 0.0966 0.177 Uiso 1.00 1 c R
H(66) H -0.1912 0.4474 0.0843 0.177 Uiso 1.00 1 c R

loop_
_atom_site_aniso_label
_atom_site_aniso_U_11
_atom_site_aniso_U_22
_atom_site_aniso_U_33
_atom_site_aniso_U_12
_atom_site_aniso_U_13
_atom_site_aniso_U_23
Mo(1) 0.02412(18) 0.01479(16) 0.01798(16) -0.00292(12) -0.00292(13) -0.00204(11)
Fe(1) 0.0341(3) 0.0178(2) 0.0250(2) 0.0013(2) -0.0074(2) -0.0063(2)
Fe(2) 0.0324(3) 0.0291(3) 0.0224(2) -0.0043(2) -0.0071(2) -0.0023(2)
S(1) 0.0333(5) 0.0144(4) 0.0262(4) -0.0010(3) -0.0058(4) -0.0017(3)
S(2) 0.0440(6) 0.0267(5) 0.0302(5) -0.0018(4) -0.0023(4) -0.0012(4)
P(1) 0.0270(5) 0.0197(4) 0.0233(4) -0.0011(3) -0.0064(4) -0.0044(3)
P(2) 0.0272(5) 0.0162(4) 0.0214(4) -0.0008(3) -0.0029(3) -0.0037(3)
P(3) 0.0251(5) 0.0197(4) 0.0217(4) -0.0049(3) -0.0027(3) -0.0039(3)
P(4) 0.0258(5) 0.0211(4) 0.0210(4) -0.0033(3) -0.0014(3) -0.0042(3)
F(1) 0.0293(14) 0.0565(18) 0.0711(19) -0.0049(12) -0.0084(14) 0.0016(15)
F(2) 0.0641(19) 0.0372(15) 0.0517(16) 0.0214(13) -0.0151(14) -0.0230(12)
F(3) 0.0610(18) 0.0175(11) 0.0560(16) 0.0110(11) -0.0120(14) 0.0049(11)
F(4) 0.115(3) 0.081(3) 0.128(3) -0.047(2) 0.052(3) -0.020(2)
F(5) 0.102(3) 0.125(3) 0.0346(16) 0.006(2) -0.0027(18) -0.0223(19)
F(6) 0.061(2) 0.094(2) 0.087(2) 0.029(2) -0.012(2) -0.039(2)
O(1) 0.0375(16) 0.0216(13) 0.0268(13) -0.0022(11) -0.0080(12) 0.0027(10)
O(2) 0.059(2) 0.0264(15) 0.0278(14) -0.0025(13) -0.0142(14) -0.0046(11)
O(3) 0.0356(16) 0.0199(13) 0.0460(17) -0.0026(11) -0.0062(13) -0.0057(12)
O(4) 0.068(2) 0.0345(18) 0.063(2) -0.0198(17) 0.0029(19) -0.0074(16)
O(5) 0.077(2) 0.047(2) 0.0396(18) 0.0061(18) -0.0181(18) -0.0126(15)
O(6) 0.068(2) 0.042(2) 0.052(2) 0.0135(17) -0.0226(19) -0.0083(16)
O(7) 0.082(3) 0.041(2) 0.091(3) 0.0113(19) -0.050(2) -0.019(2)
N(1) 0.0278(16) 0.0189(15) 0.0210(14) -0.0006(12) -0.0031(12) -0.0048(11)
N(2) 0.0346(19) 0.0209(16) 0.0300(17) -0.0010(14) -0.0111(15) 0.0018(13)
C(1) 0.033(2) 0.0140(16) 0.0286(18) 0.0057(14) -0.0107(16) -0.0061(14)
C(2) 0.036(2) 0.029(2) 0.0244(18) 0.0022(16) -0.0109(17) -0.0035(15)
C(3) 0.056(2) 0.0227(19) 0.028(2) 0.0088(18) -0.014(2) -0.0069(16)
C(4) 0.040(2) 0.041(2) 0.035(2) 0.0045(19) -0.018(2) -0.0190(18)
C(5) 0.030(2) 0.039(2) 0.031(2) -0.0043(17) -0.0099(17) -0.0089(17)
C(6) 0.033(2) 0.031(2) 0.030(2) -0.0113(16) -0.0090(17) 0.0012(16)
C(7) 0.045(2) 0.066(3) 0.039(2) -0.026(2) -0.013(2) 0.004(2)
C(8) 0.033(2) 0.036(2) 0.035(2) 0.0083(18) -0.0046(18) -0.0117(18)
C(9) 0.032(2) 0.052(3) 0.060(3) 0.017(2) -0.013(2) -0.015(2)
C(10) 0.0268(19) 0.0251(19) 0.0241(17) 0.0018(15) -0.0050(15) -0.0055(14)
C(11) 0.034(2) 0.0121(16) 0.035(2) 0.0044(14) -0.0100(17) -0.0030(14)
C(12) 0.035(2) 0.022(2) 0.050(2) 0.0041(17) -0.010(2) -0.0100(18)
C(13) 0.040(2) 0.030(2) 0.041(2) 0.0072(18) -0.006(2) -0.0195(18)
C(14) 0.036(2) 0.035(2) 0.0251(19) -0.0012(17) -0.0027(17) -0.0090(16)
C(15) 0.031(2) 0.0229(18) 0.0252(18) -0.0034(15) -0.0039(16) 0.0013(14)
C(16) 0.034(2) 0.051(2) 0.029(2) -0.007(2) 0.0042(18) 0.0003(19)
C(17) 0.032(2) 0.035(2) 0.0267(19) 0.0014(17) -0.0091(17) -0.0039(16)
C(18) 0.041(2) 0.043(2) 0.057(2) 0.019(2) -0.017(2) -0.018(2)
C(19) 0.032(2) 0.0238(19) 0.0260(18) -0.0049(15) -0.0088(16) 0.0003(14)
C(20) 0.039(2) 0.041(2) 0.033(2) -0.0184(19) -0.0071(19) -0.0012(18)
C(21) 0.046(2) 0.046(2) 0.033(2) -0.013(2) -0.016(2) -0.0040(19)
C(22) 0.029(2) 0.059(3) 0.039(2) -0.007(2) -0.012(2) 0.005(2)
C(23) 0.024(2) 0.042(2) 0.032(2) 0.0005(17) -0.0029(17) -0.0029(17)
C(24) 0.034(2) 0.0170(17) 0.0286(19) 0.0002(15) -0.0011(16) -0.0070(14)
C(25) 0.051(3) 0.032(2) 0.047(2) -0.011(2) 0.002(2) -0.009(2)
C(26) 0.028(2) 0.028(2) 0.032(2) -0.0081(16) 0.0004(16) -0.0073(16)
C(27) 0.033(2) 0.071(3) 0.042(2) -0.027(2) -0.000(2) -0.012(2)
C(28) 0.031(2) 0.0273(19) 0.0206(17) -0.0037(15) -0.0045(15) -0.0032(14)
C(29) 0.037(2) 0.0249(19) 0.0241(18) -0.0051(16) -0.0046(17) -0.0002(14)
C(30) 0.045(2) 0.029(2) 0.0244(19) -0.0062(18) -0.0038(18) 0.0032(15)
C(31) 0.042(2) 0.032(2) 0.0237(19) -0.0043(18) -0.0052(18) -0.0073(16)
C(32) 0.037(2) 0.027(2) 0.0272(19) -0.0020(16) -0.0024(17) -0.0044(15)
C(33) 0.031(2) 0.042(2) 0.0258(19) -0.0124(18) -0.0008(17) -0.0029(17)
C(34) 0.040(2) 0.068(3) 0.026(2) -0.024(2) 0.0077(19) -0.004(2)
C(35) 0.033(2) 0.026(2) 0.031(2) 0.0003(16) 0.0016(17) -0.0054(16)
C(36) 0.046(2) 0.033(2) 0.060(3) 0.017(2) -0.014(2) -0.020(2)
C(37) 0.033(2) 0.035(2) 0.035(2) -0.0020(18) -0.0057(18) -0.0020(17)
C(38) 0.053(3) 0.080(4) 0.038(2) -0.012(3) 0.005(2) -0.006(2)
C(39) 0.052(3) 0.051(3) 0.103(5) -0.006(2) -0.017(3) -0.030(3)
C(40) 0.208(13) 0.067(5) 0.166(9) 0.011(6) -0.091(9) -0.030(6)
C(41) 0.148(9) 0.075(5) 0.110(6) 0.029(5) 0.042(6) 0.037(5)
C(42) 0.187(10) 0.167(9) 0.089(5) 0.118(8) -0.069(6) -0.075(6)

loop_
_atom_type_symbol
_atom_type_description
_atom_type_scat_dispersion_real
_atom_type_scat_dispersion_imag
_atom_type_scat_source
C C 0.003 0.002
;
International Tables for Crystallography
(1992, Vol. C, Tables 4.2.6.8 and 6.1.1.4)
;
N N 0.006 0.003
;
International Tables for Crystallography
(1992, Vol. C, Tables 4.2.6.8 and 6.1.1.4)
;
Fe Fe 0.346 0.844
;
International Tables for Crystallography
(1992, Vol. C, Tables 4.2.6.8 and 6.1.1.4)
;
Mo Mo -1.683 0.686
;
International Tables for Crystallography
(1992, Vol. C, Tables 4.2.6.8 and 6.1.1.4)
;
P P 0.102 0.094
;
International Tables for Crystallography
(1992, Vol. C, Tables 4.2.6.8 and 6.1.1.4)
;
S S 0.125 0.123
;
International Tables for Crystallography
(1992, Vol. C, Tables 4.2.6.8 and 6.1.1.4)
;
O O 0.011 0.006
;
International Tables for Crystallography
(1992, Vol. C, Tables 4.2.6.8 and 6.1.1.4)
;
F F 0.017 0.010
;
International Tables for Crystallography
(1992, Vol. C, Tables 4.2.6.8 and 6.1.1.4)
;
H H 0.000 0.000
;
International Tables for Crystallography
(1992, Vol. C, Table 6.1.1.4)
;

loop_
_geom_angle_atom_site_label_1
_geom_angle_atom_site_label_2
_geom_angle_atom_site_label_3
_geom_angle
_geom_angle_publ_flag
_geom_angle_site_symmetry_1
P(1) Mo(1) P(2) 93.85(3) yes .
P(1) Mo(1) P(3) 163.76(3) yes .
P(1) Mo(1) P(4) 91.44(3) yes .
P(1) Mo(1) O(1) 82.28(8) yes .
P(1) Mo(1) N(1) 92.70(12) yes .
P(2) Mo(1) P(3) 91.75(3) yes .
P(2) Mo(1) P(4) 169.86(3) yes .
P(2) Mo(1) O(1) 97.02(7) yes .
P(2) Mo(1) N(1) 84.02(9) yes .
P(3) Mo(1) P(4) 85.49(3) yes .
P(3) Mo(1) O(1) 81.91(8) yes .
P(3) Mo(1) N(1) 103.05(12) yes .
P(4) Mo(1) O(1) 92.26(7) yes .
P(4) Mo(1) N(1) 87.10(9) yes .
O(1) Mo(1) N(1) 174.93(14) yes .
C(1) Fe(1) C(2) 41.72(13) yes .
C(1) Fe(1) C(3) 69.37(16) yes .
C(1) Fe(1) C(4) 69.28(18) yes .
C(1) Fe(1) C(5) 41.17(17) yes .
C(1) Fe(1) C(10) 110.18(17) yes .
C(1) Fe(1) C(11) 109.37(16) yes .
C(1) Fe(1) C(12) 136.98(15) yes .
C(1) Fe(1) C(13) 177.63(15) yes .
C(1) Fe(1) C(14) 140.75(17) yes .
C(2) Fe(1) C(3) 40.80(17) yes .
C(2) Fe(1) C(4) 68.19(18) yes .
C(2) Fe(1) C(5) 69.00(16) yes .
C(2) Fe(1) C(10) 106.82(17) yes .
C(2) Fe(1) C(11) 134.79(17) yes .
C(2) Fe(1) C(12) 175.3(2) yes .
C(2) Fe(1) C(13) 140.48(15) yes .
C(2) Fe(1) C(14) 110.46(16) yes .
C(3) Fe(1) C(4) 39.70(17) yes .
C(3) Fe(1) C(5) 68.26(16) yes .
C(3) Fe(1) C(10) 133.73(16) yes .
C(3) Fe(1) C(11) 174.41(17) yes .
C(3) Fe(1) C(12) 143.72(19) yes .
C(3) Fe(1) C(13) 112.90(17) yes .
C(3) Fe(1) C(14) 108.71(16) yes .
C(4) Fe(1) C(5) 41.05(16) yes .
C(4) Fe(1) C(10) 173.41(15) yes .
C(4) Fe(1) C(11) 145.51(15) yes .
C(4) Fe(1) C(12) 116.20(19) yes .
C(4) Fe(1) C(13) 111.93(19) yes .
C(4) Fe(1) C(14) 135.09(16) yes .
C(5) Fe(1) C(10) 142.33(16) yes .
C(5) Fe(1) C(11) 114.64(15) yes .
C(5) Fe(1) C(12) 112.93(16) yes .
C(5) Fe(1) C(13) 138.51(19) yes .
C(5) Fe(1) C(14) 176.14(17) yes .
C(10) Fe(1) C(11) 41.08(14) yes .
C(10) Fe(1) C(12) 68.93(17) yes .
C(10) Fe(1) C(13) 68.87(18) yes .
C(10) Fe(1) C(14) 41.51(16) yes .
C(11) Fe(1) C(12) 40.59(18) yes .
C(11) Fe(1) C(13) 68.44(17) yes .
C(11) Fe(1) C(14) 68.59(15) yes .
C(12) Fe(1) C(13) 40.74(16) yes .
C(12) Fe(1) C(14) 67.92(16) yes .
C(13) Fe(1) C(14) 39.78(18) yes .
C(19) Fe(2) C(20) 41.31(18) yes .
C(19) Fe(2) C(21) 69.09(17) yes .
C(19) Fe(2) C(22) 69.37(16) yes .
C(19) Fe(2) C(23) 42.22(15) yes .
C(19) Fe(2) C(28) 107.57(15) yes .
C(19) Fe(2) C(29) 126.23(17) yes .
C(19) Fe(2) C(30) 162.81(17) yes .
C(19) Fe(2) C(31) 155.12(15) yes .
C(19) Fe(2) C(32) 121.28(15) yes .
C(20) Fe(2) C(21) 40.05(18) yes .
C(20) Fe(2) C(22) 68.70(19) yes .
C(20) Fe(2) C(23) 69.37(18) yes .
C(20) Fe(2) C(28) 124.42(16) yes .
C(20) Fe(2) C(29) 163.73(18) yes .
C(20) Fe(2) C(30) 154.35(19) yes .
C(20) Fe(2) C(31) 118.99(18) yes .
C(20) Fe(2) C(32) 107.24(17) yes .
C(21) Fe(2) C(22) 41.6(2) yes .
C(21) Fe(2) C(23) 68.84(19) yes .
C(21) Fe(2) C(28) 159.70(17) yes .
C(21) Fe(2) C(29) 155.49(16) yes .
C(21) Fe(2) C(30) 119.75(18) yes .
C(21) Fe(2) C(31) 105.25(18) yes .
C(21) Fe(2) C(32) 122.93(19) yes .
C(22) Fe(2) C(23) 39.99(18) yes .
C(22) Fe(2) C(28) 157.73(19) yes .
C(22) Fe(2) C(29) 120.60(18) yes .
C(22) Fe(2) C(30) 106.67(17) yes .
C(22) Fe(2) C(31) 123.33(18) yes .
C(22) Fe(2) C(32) 160.12(19) yes .
C(23) Fe(2) C(28) 123.01(17) yes .
C(23) Fe(2) C(29) 108.36(17) yes .
C(23) Fe(2) C(30) 124.22(16) yes .
C(23) Fe(2) C(31) 160.24(16) yes .
C(23) Fe(2) C(32) 158.64(17) yes .
C(28) Fe(2) C(29) 42.33(15) yes .
C(28) Fe(2) C(30) 69.41(16) yes .
C(28) Fe(2) C(31) 68.93(17) yes .
C(28) Fe(2) C(32) 40.42(17) yes .
C(29) Fe(2) C(30) 40.31(17) yes .
C(29) Fe(2) C(31) 68.76(17) yes .
C(29) Fe(2) C(32) 68.67(16) yes .
C(30) Fe(2) C(31) 41.04(16) yes .
C(30) Fe(2) C(32) 68.09(16) yes .
C(31) Fe(2) C(32) 40.22(16) yes .
O(1) S(1) O(2) 114.15(17) yes .
O(1) S(1) O(3) 113.05(17) yes .
O(1) S(1) C(37) 102.95(16) yes .
O(2) S(1) O(3) 116.77(18) yes .
O(2) S(1) C(37) 103.6(2) yes .
O(3) S(1) C(37) 104.21(19) yes .
O(4) S(2) O(5) 115.2(2) yes .
O(4) S(2) O(6) 115.4(2) yes .
O(4) S(2) C(38) 100.2(2) yes .
O(5) S(2) O(6) 114.9(2) yes .
O(5) S(2) C(38) 103.1(2) yes .
O(6) S(2) C(38) 105.3(2) yes .
Mo(1) P(1) C(1) 122.38(13) yes .
Mo(1) P(1) C(6) 110.49(15) yes .
Mo(1) P(1) C(8) 113.71(16) yes .
C(1) P(1) C(6) 100.88(18) yes .
C(1) P(1) C(8) 100.39(19) yes .
C(6) P(1) C(8) 107.39(18) yes .
Mo(1) P(2) C(10) 119.77(12) yes .
Mo(1) P(2) C(15) 118.15(12) yes .
Mo(1) P(2) C(17) 107.85(13) yes .
C(10) P(2) C(15) 102.94(17) yes .
C(10) P(2) C(17) 99.61(19) yes .
C(15) P(2) C(17) 106.34(17) yes .
Mo(1) P(3) C(19) 114.40(13) yes .
Mo(1) P(3) C(24) 110.09(14) yes .
Mo(1) P(3) C(26) 120.65(15) yes .
C(19) P(3) C(24) 103.15(18) yes .
C(19) P(3) C(26) 102.01(18) yes .
C(24) P(3) C(26) 104.73(17) yes .
Mo(1) P(4) C(28) 113.08(12) yes .
Mo(1) P(4) C(33) 114.19(14) yes .
Mo(1) P(4) C(35) 125.37(12) yes .
C(28) P(4) C(33) 98.08(18) yes .
C(28) P(4) C(35) 100.07(19) yes .
C(33) P(4) C(35) 101.89(18) yes .
Mo(1) O(1) S(1) 145.01(16) yes .
C(39) O(7) C(42) 111.5(5) yes .
Mo(1) N(1) N(2) 171.1(3) yes .
Fe(1) C(1) P(1) 125.3(2) yes .
Fe(1) C(1) C(2) 69.4(2) yes .
Fe(1) C(1) C(5) 70.4(2) yes .
P(1) C(1) C(2) 125.8(3) yes .
P(1) C(1) C(5) 127.3(2) yes .
C(2) C(1) C(5) 106.9(3) yes .
Fe(1) C(2) C(1) 68.9(2) yes .
Fe(1) C(2) C(3) 70.5(2) yes .
C(1) C(2) C(3) 108.1(3) yes .
Fe(1) C(3) C(2) 68.7(2) yes .
Fe(1) C(3) C(4) 71.0(2) yes .
C(2) C(3) C(4) 109.1(3) yes .
Fe(1) C(4) C(3) 69.3(2) yes .
Fe(1) C(4) C(5) 68.4(2) yes .
C(3) C(4) C(5) 107.7(4) yes .
Fe(1) C(5) C(1) 68.5(2) yes .
Fe(1) C(5) C(4) 70.6(2) yes .
C(1) C(5) C(4) 108.2(3) yes .
P(1) C(6) C(7) 119.2(3) yes .
P(1) C(8) C(9) 116.0(3) yes .
Fe(1) C(10) P(2) 126.9(2) yes .
Fe(1) C(10) C(11) 70.3(2) yes .
Fe(1) C(10) C(14) 70.2(2) yes .
P(2) C(10) C(11) 124.6(2) yes .
P(2) C(10) C(14) 128.4(2) yes .
C(11) C(10) C(14) 107.0(3) yes .
Fe(1) C(11) C(10) 68.6(2) yes .
Fe(1) C(11) C(12) 70.8(2) yes .
C(10) C(11) C(12) 108.5(3) yes .
Fe(1) C(12) C(11) 68.6(2) yes .
Fe(1) C(12) C(13) 68.6(2) yes .
C(11) C(12) C(13) 106.9(3) yes .
Fe(1) C(13) C(12) 70.7(2) yes .
Fe(1) C(13) C(14) 70.2(2) yes .
C(12) C(13) C(14) 109.1(4) yes .
Fe(1) C(14) C(10) 68.3(2) yes .
Fe(1) C(14) C(13) 70.0(2) yes .
C(10) C(14) C(13) 108.4(3) yes .
P(2) C(15) C(16) 116.7(2) yes .
P(2) C(17) C(18) 117.8(3) yes .
Fe(2) C(19) P(3) 127.2(2) yes .
Fe(2) C(19) C(20) 69.2(2) yes .
Fe(2) C(19) C(23) 70.4(2) yes .
P(3) C(19) C(20) 128.0(2) yes .
P(3) C(19) C(23) 125.3(3) yes .
C(20) C(19) C(23) 106.6(3) yes .
Fe(2) C(20) C(19) 69.5(2) yes .
Fe(2) C(20) C(21) 71.9(2) yes .
C(19) C(20) C(21) 110.4(4) yes .
Fe(2) C(21) C(20) 68.1(2) yes .
Fe(2) C(21) C(22) 69.7(2) yes .
C(20) C(21) C(22) 107.3(4) yes .
Fe(2) C(22) C(21) 68.7(2) yes .
Fe(2) C(22) C(23) 69.4(2) yes .
C(21) C(22) C(23) 107.9(4) yes .
Fe(2) C(23) C(19) 67.3(2) yes .
Fe(2) C(23) C(22) 70.6(2) yes .
C(19) C(23) C(22) 107.8(4) yes .
P(3) C(24) C(25) 120.6(2) yes .
P(3) C(26) C(27) 116.3(3) yes .
Fe(2) C(28) P(4) 132.44(18) yes .
Fe(2) C(28) C(29) 69.2(2) yes .
Fe(2) C(28) C(32) 68.7(2) yes .
P(4) C(28) C(29) 123.2(3) yes .
P(4) C(28) C(32) 130.8(2) yes .
C(29) C(28) C(32) 105.6(3) yes .
Fe(2) C(29) C(28) 68.5(2) yes .
Fe(2) C(29) C(30) 70.0(2) yes .
C(28) C(29) C(30) 107.5(3) yes .
Fe(2) C(30) C(29) 69.7(2) yes .
Fe(2) C(30) C(31) 69.2(2) yes .
C(29) C(30) C(31) 108.4(3) yes .
Fe(2) C(31) C(30) 69.8(2) yes .
Fe(2) C(31) C(32) 68.6(2) yes .
C(30) C(31) C(32) 107.0(3) yes .
Fe(2) C(32) C(28) 70.9(2) yes .
Fe(2) C(32) C(31) 71.2(2) yes .
C(28) C(32) C(31) 111.6(3) yes .
P(4) C(33) C(34) 115.5(3) yes .
P(4) C(35) C(36) 114.1(3) yes .
S(1) C(37) F(1) 110.1(3) yes .
S(1) C(37) F(2) 111.9(3) yes .
S(1) C(37) F(3) 109.2(2) yes .
F(1) C(37) F(2) 108.0(3) yes .
F(1) C(37) F(3) 108.4(3) yes .
F(2) C(37) F(3) 109.2(3) yes .
S(2) C(38) F(4) 109.3(4) yes .
S(2) C(38) F(5) 112.9(4) yes .
S(2) C(38) F(6) 113.1(3) yes .
F(4) C(38) F(5) 106.7(4) yes .
F(4) C(38) F(6) 108.0(5) yes .
F(5) C(38) F(6) 106.5(5) yes .
O(7) C(39) C(40) 104.1(7) yes .
C(39) C(40) C(41) 111.1(8) yes .
C(40) C(41) C(42) 101.8(7) yes .
O(7) C(42) C(41) 103.6(7) yes .
C(43) C(43) C(44) 105.5(11) yes 2_666
C(43) C(44) C(45) 99.2(11) yes .
N(1) N(2) H(1) 121(2) no .
N(1) N(2) H(2) 128(2) no .
H(1) N(2) H(2) 96(3) no .
Fe(1) C(2) H(3) 125.7 no .
C(1) C(2) H(3) 126.1 no .
C(3) C(2) H(3) 125.8 no .
Fe(1) C(3) H(4) 126.9 no .
C(2) C(3) H(4) 125.3 no .
C(4) C(3) H(4) 125.6 no .
Fe(1) C(4) H(5) 128.1 no .
C(3) C(4) H(5) 125.9 no .
C(5) C(4) H(5) 126.4 no .
Fe(1) C(5) H(6) 126.2 no .
C(1) C(5) H(6) 126.0 no .
C(4) C(5) H(6) 125.9 no .
P(1) C(6) H(7) 106.9 no .
P(1) C(6) H(8) 107.0 no .
C(7) C(6) H(7) 106.9 no .
C(7) C(6) H(8) 107.3 no .
H(7) C(6) H(8) 109.5 no .
C(6) C(7) H(9) 110.0 no .
C(6) C(7) H(10) 109.2 no .
C(6) C(7) H(11) 109.2 no .
H(9) C(7) H(10) 109.5 no .
H(9) C(7) H(11) 109.5 no .
H(10) C(7) H(11) 109.5 no .
P(1) C(8) H(12) 107.9 no .
P(1) C(8) H(13) 107.5 no .
C(9) C(8) H(12) 107.9 no .
C(9) C(8) H(13) 108.0 no .
H(12) C(8) H(13) 109.5 no .
C(8) C(9) H(14) 109.8 no .
C(8) C(9) H(15) 109.2 no .
C(8) C(9) H(16) 109.4 no .
H(14) C(9) H(15) 109.5 no .
H(14) C(9) H(16) 109.5 no .
H(15) C(9) H(16) 109.5 no .
Fe(1) C(11) H(17) 126.6 no .
C(10) C(11) H(17) 125.4 no .
C(12) C(11) H(17) 126.1 no .
Fe(1) C(12) H(18) 127.5 no .
C(11) C(12) H(18) 126.3 no .
C(13) C(12) H(18) 126.8 no .
Fe(1) C(13) H(19) 125.5 no .
C(12) C(13) H(19) 125.6 no .
C(14) C(13) H(19) 125.3 no .
Fe(1) C(14) H(20) 127.8 no .
C(10) C(14) H(20) 125.8 no .
C(13) C(14) H(20) 125.8 no .
P(2) C(15) H(21) 107.7 no .
P(2) C(15) H(22) 107.9 no .
C(16) C(15) H(21) 107.4 no .
C(16) C(15) H(22) 107.5 no .
H(21) C(15) H(22) 109.5 no .
C(15) C(16) H(23) 109.1 no .
C(15) C(16) H(24) 109.4 no .
C(15) C(16) H(25) 109.9 no .
H(23) C(16) H(24) 109.5 no .
H(23) C(16) H(25) 109.5 no .
H(24) C(16) H(25) 109.5 no .
P(2) C(17) H(26) 107.5 no .
P(2) C(17) H(27) 107.3 no .
C(18) C(17) H(26) 107.3 no .
C(18) C(17) H(27) 107.4 no .
H(26) C(17) H(27) 109.5 no .
C(17) C(18) H(28) 109.4 no .
C(17) C(18) H(29) 109.6 no .
C(17) C(18) H(30) 109.4 no .
H(28) C(18) H(29) 109.5 no .
H(28) C(18) H(30) 109.5 no .
H(29) C(18) H(30) 109.5 no .
Fe(2) C(20) H(31) 125.6 no .
C(19) C(20) H(31) 125.0 no .
C(21) C(20) H(31) 124.6 no .
Fe(2) C(21) H(32) 127.4 no .
C(20) C(21) H(32) 126.2 no .
C(22) C(21) H(32) 126.5 no .
Fe(2) C(22) H(33) 127.2 no .
C(21) C(22) H(33) 125.9 no .
C(23) C(22) H(33) 126.3 no .
Fe(2) C(23) H(34) 127.6 no .
C(19) C(23) H(34) 126.4 no .
C(22) C(23) H(34) 125.8 no .
P(3) C(24) H(35) 106.5 no .
P(3) C(24) H(36) 106.8 no .
C(25) C(24) H(35) 106.8 no .
C(25) C(24) H(36) 106.3 no .
H(35) C(24) H(36) 109.5 no .
C(24) C(25) H(37) 109.6 no .
C(24) C(25) H(38) 109.6 no .
C(24) C(25) H(39) 109.2 no .
H(37) C(25) H(38) 109.5 no .
H(37) C(25) H(39) 109.5 no .
H(38) C(25) H(39) 109.5 no .
P(3) C(26) H(40) 107.3 no .
P(3) C(26) H(41) 107.9 no .
C(27) C(26) H(40) 107.6 no .
C(27) C(26) H(41) 108.2 no .
H(40) C(26) H(41) 109.5 no .
C(26) C(27) H(42) 109.7 no .
C(26) C(27) H(43) 109.5 no .
C(26) C(27) H(44) 109.1 no .
H(42) C(27) H(43) 109.5 no .
H(42) C(27) H(44) 109.5 no .
H(43) C(27) H(44) 109.5 no .
Fe(2) C(29) H(45) 126.8 no .
C(28) C(29) H(45) 126.3 no .
C(30) C(29) H(45) 126.2 no .
Fe(2) C(30) H(46) 126.9 no .
C(29) C(30) H(46) 125.8 no .
C(31) C(30) H(46) 125.8 no .
Fe(2) C(31) H(47) 126.7 no .
C(30) C(31) H(47) 126.5 no .
C(32) C(31) H(47) 126.5 no .
Fe(2) C(32) H(48) 125.5 no .
C(28) C(32) H(48) 124.3 no .
C(31) C(32) H(48) 124.2 no .
P(4) C(33) H(49) 107.6 no .
P(4) C(33) H(50) 108.0 no .
C(34) C(33) H(49) 108.2 no .
C(34) C(33) H(50) 108.0 no .
H(49) C(33) H(50) 109.5 no .
C(33) C(34) H(51) 109.9 no .
C(33) C(34) H(52) 109.2 no .
C(33) C(34) H(53) 109.3 no .
H(51) C(34) H(52) 109.5 no .
H(51) C(34) H(53) 109.5 no .
H(52) C(34) H(53) 109.5 no .
P(4) C(35) H(54) 108.4 no .
P(4) C(35) H(55) 108.1 no .
C(36) C(35) H(54) 108.5 no .
C(36) C(35) H(55) 108.3 no .
H(54) C(35) H(55) 109.5 no .
C(35) C(36) H(56) 109.9 no .
C(35) C(36) H(57) 109.6 no .
C(35) C(36) H(58) 108.9 no .
H(56) C(36) H(57) 109.5 no .
H(56) C(36) H(58) 109.5 no .
H(57) C(36) H(58) 109.5 no .
O(7) C(39) H(59) 110.5 no .
O(7) C(39) H(60) 111.3 no .
C(40) C(39) H(59) 112.7 no .
C(40) C(39) H(60) 108.8 no .
H(59) C(39) H(60) 109.5 no .
C(39) C(40) H(61) 107.4 no .
C(39) C(40) H(62) 110.7 no .
C(41) C(40) H(61) 106.3 no .
C(41) C(40) H(62) 111.8 no .
H(61) C(40) H(62) 109.5 no .
C(40) C(41) H(63) 114.0 no .
C(40) C(41) H(64) 108.3 no .
C(42) C(41) H(63) 113.7 no .
C(42) C(41) H(64) 109.2 no .
H(63) C(41) H(64) 109.5 no .
O(7) C(42) H(65) 109.1 no .
O(7) C(42) H(66) 112.2 no .
C(41) C(42) H(65) 109.1 no .
C(41) C(42) H(66) 113.1 no .
H(65) C(42) H(66) 109.5 no .

loop_
_geom_bond_atom_site_label_1
_geom_bond_atom_site_label_2
_geom_bond_distance
_geom_bond_publ_flag
_geom_bond_site_symmetry_2
Mo(1) P(1) 2.5459(11) yes .
Mo(1) P(2) 2.5664(9) yes .
Mo(1) P(3) 2.5921(11) yes .
Mo(1) P(4) 2.5999(9) yes .
Mo(1) O(1) 2.237(2) yes .
Mo(1) N(1) 1.730(2) yes .
Fe(1) C(1) 2.013(3) yes .
Fe(1) C(2) 2.020(4) yes .
Fe(1) C(3) 2.045(4) yes .
Fe(1) C(4) 2.068(5) yes .
Fe(1) C(5) 2.039(4) yes .
Fe(1) C(10) 2.012(4) yes .
Fe(1) C(11) 2.034(4) yes .
Fe(1) C(12) 2.062(4) yes .
Fe(1) C(13) 2.034(4) yes .
Fe(1) C(14) 2.038(4) yes .
Fe(2) C(19) 2.018(3) yes .
Fe(2) C(20) 2.014(4) yes .
Fe(2) C(21) 2.063(5) yes .
Fe(2) C(22) 2.077(4) yes .
Fe(2) C(23) 2.061(4) yes .
Fe(2) C(28) 2.052(4) yes .
Fe(2) C(29) 2.061(4) yes .
Fe(2) C(30) 2.065(3) yes .
Fe(2) C(31) 2.056(3) yes .
Fe(2) C(32) 2.023(4) yes .
S(1) O(1) 1.474(2) yes .
S(1) O(2) 1.428(3) yes .
S(1) O(3) 1.426(3) yes .
S(1) C(37) 1.842(4) yes .
S(2) O(4) 1.445(3) yes .
S(2) O(5) 1.439(4) yes .
S(2) O(6) 1.415(3) yes .
S(2) C(38) 1.807(5) yes .
P(1) C(1) 1.808(4) yes .
P(1) C(6) 1.833(3) yes .
P(1) C(8) 1.862(4) yes .
P(2) C(10) 1.810(4) yes .
P(2) C(15) 1.859(3) yes .
P(2) C(17) 1.847(4) yes .
P(3) C(19) 1.801(4) yes .
P(3) C(24) 1.844(3) yes .
P(3) C(26) 1.837(3) yes .
P(4) C(28) 1.818(4) yes .
P(4) C(33) 1.845(4) yes .
P(4) C(35) 1.863(4) yes .
F(1) C(37) 1.338(5) yes .
F(2) C(37) 1.322(5) yes .
F(3) C(37) 1.306(4) yes .
F(4) C(38) 1.360(8) yes .
F(5) C(38) 1.317(7) yes .
F(6) C(38) 1.289(7) yes .
O(7) C(39) 1.457(8) yes .
O(7) C(42) 1.383(9) yes .
N(1) N(2) 1.345(4) yes .
C(1) C(2) 1.436(4) yes .
C(1) C(5) 1.425(6) yes .
C(2) C(3) 1.417(6) yes .
C(3) C(4) 1.397(6) yes .
C(4) C(5) 1.440(5) yes .
C(6) C(7) 1.531(6) yes .
C(8) C(9) 1.491(6) yes .
C(10) C(11) 1.420(4) yes .
C(10) C(14) 1.435(5) yes .
C(11) C(12) 1.421(6) yes .
C(12) C(13) 1.426(5) yes .
C(13) C(14) 1.386(6) yes .
C(15) C(16) 1.542(5) yes .
C(17) C(18) 1.551(6) yes .
C(19) C(20) 1.422(6) yes .
C(19) C(23) 1.470(5) yes .
C(20) C(21) 1.397(6) yes .
C(21) C(22) 1.468(7) yes .
C(22) C(23) 1.415(6) yes .
C(24) C(25) 1.547(6) yes .
C(26) C(27) 1.534(7) yes .
C(28) C(29) 1.485(5) yes .
C(28) C(32) 1.408(6) yes .
C(29) C(30) 1.422(6) yes .
C(30) C(31) 1.445(6) yes .
C(31) C(32) 1.403(5) yes .
C(33) C(34) 1.543(5) yes .
C(35) C(36) 1.523(7) yes .
C(39) C(40) 1.386(12) yes .
C(40) C(41) 1.420(15) yes .
C(41) C(42) 1.544(13) yes .
C(43) C(43) 1.115(12) yes 2_666
C(43) C(44) 1.400(16) yes .
C(44) C(45) 1.41(2) yes .
N(2) H(1) 1.00(4) no .
N(2) H(2) 0.94(4) no .
C(2) H(3) 0.970 no .
C(3) H(4) 0.970 no .
C(4) H(5) 0.970 no .
C(5) H(6) 0.970 no .
C(6) H(7) 0.970 no .
C(6) H(8) 0.970 no .
C(7) H(9) 0.970 no .
C(7) H(10) 0.970 no .
C(7) H(11) 0.970 no .
C(8) H(12) 0.970 no .
C(8) H(13) 0.970 no .
C(9) H(14) 0.970 no .
C(9) H(15) 0.970 no .
C(9) H(16) 0.970 no .
C(11) H(17) 0.970 no .
C(12) H(18) 0.970 no .
C(13) H(19) 0.970 no .
C(14) H(20) 0.970 no .
C(15) H(21) 0.970 no .
C(15) H(22) 0.970 no .
C(16) H(23) 0.970 no .
C(16) H(24) 0.970 no .
C(16) H(25) 0.970 no .
C(17) H(26) 0.970 no .
C(17) H(27) 0.970 no .
C(18) H(28) 0.970 no .
C(18) H(29) 0.970 no .
C(18) H(30) 0.970 no .
C(20) H(31) 0.970 no .
C(21) H(32) 0.970 no .
C(22) H(33) 0.970 no .
C(23) H(34) 0.970 no .
C(24) H(35) 0.970 no .
C(24) H(36) 0.970 no .
C(25) H(37) 0.970 no .
C(25) H(38) 0.970 no .
C(25) H(39) 0.970 no .
C(26) H(40) 0.970 no .
C(26) H(41) 0.970 no .
C(27) H(42) 0.970 no .
C(27) H(43) 0.970 no .
C(27) H(44) 0.970 no .
C(29) H(45) 0.970 no .
C(30) H(46) 0.970 no .
C(31) H(47) 0.970 no .
C(32) H(48) 0.970 no .
C(33) H(49) 0.970 no .
C(33) H(50) 0.970 no .
C(34) H(51) 0.970 no .
C(34) H(52) 0.970 no .
C(34) H(53) 0.970 no .
C(35) H(54) 0.970 no .
C(35) H(55) 0.970 no .
C(36) H(56) 0.970 no .
C(36) H(57) 0.970 no .
C(36) H(58) 0.970 no .
C(39) H(59) 0.970 no .
C(39) H(60) 0.970 no .
C(40) H(61) 0.970 no .
C(40) H(62) 0.970 no .
C(41) H(63) 0.970 no .
C(41) H(64) 0.970 no .
C(42) H(65) 0.970 no .
C(42) H(66) 0.970 no .

loop_
_geom_contact_atom_site_label_1
_geom_contact_atom_site_label_2
_geom_contact_distance
_geom_contact_site_symmetry_2
F(1) C(27) 3.525(5) 1_655
F(1) C(45) 3.451(16) 2_656
F(2) O(5) 3.383(4) 1_545
F(3) C(4) 3.425(4) 1_545
F(3) C(5) 3.378(5) 1_545
F(3) C(13) 3.425(4) 2_556
F(3) C(14) 3.571(4) 2_556
F(4) C(34) 3.270(6) 2_665
F(5) C(22) 3.393(5) 2_565
F(5) C(42) 3.300(11) 2_565
O(2) C(14) 3.354(4) 2_556
O(3) C(12) 3.471(5) 1_545
O(4) N(2) 2.820(4) .
O(4) C(6) 3.540(5) .
O(5) F(2) 3.383(4) 1_565
O(5) C(6) 3.438(4) .
O(5) C(7) 3.361(6) .
O(5) C(24) 3.339(5) 1_565
O(5) C(25) 3.373(6) 1_565
O(5) C(35) 3.389(5) 1_565
O(6) C(24) 3.545(5) 1_565
O(6) C(30) 3.406(6) 2_565
O(6) C(31) 3.282(5) 2_565
O(6) C(32) 3.496(5) 1_565
O(7) N(2) 2.850(6) .
O(7) C(23) 3.366(5) .
N(2) O(4) 2.820(4) .
N(2) O(7) 2.850(6) .
N(2) C(39) 3.410(6) .
C(4) F(3) 3.425(4) 1_565
C(5) F(3) 3.378(5) 1_565
C(6) O(4) 3.540(5) .
C(6) O(5) 3.438(4) .
C(7) O(5) 3.361(6) .
C(7) C(39) 3.590(8) 1_655
C(12) O(3) 3.471(5) 1_565
C(13) F(3) 3.425(4) 2_556
C(14) F(3) 3.571(4) 2_556
C(14) O(2) 3.354(4) 2_556
C(22) F(5) 3.393(5) 2_565
C(22) C(42) 3.567(12) .
C(23) O(7) 3.366(5) .
C(24) O(5) 3.339(5) 1_545
C(24) O(6) 3.545(5) 1_545
C(25) O(5) 3.373(6) 1_545
C(27) F(1) 3.525(5) 1_455
C(30) O(6) 3.406(6) 2_565
C(31) O(6) 3.282(5) 2_565
C(32) O(6) 3.496(5) 1_545
C(34) F(4) 3.270(6) 2_665
C(35) O(5) 3.389(5) 1_545
C(39) N(2) 3.410(6) .
C(39) C(7) 3.590(8) 1_455
C(42) F(5) 3.300(11) 2_565
C(42) C(22) 3.567(12) .
C(45) F(1) 3.451(16) 2_656
Fe(1) H(19) 3.554 2_566
Fe(2) H(47) 3.566 2_555
S(1) H(4) 3.573 2_556
S(1) H(18) 3.593 1_545
S(1) H(20) 3.489 2_556
S(2) H(1) 2.99(4) .
S(2) H(7) 3.446 .
S(2) H(11) 3.500 .
S(2) H(36) 3.269 1_565
S(2) H(38) 2.897 1_565
S(2) H(46) 3.566 2_565
S(2) H(54) 3.333 1_565
F(1) H(43) 2.907 1_655
F(1) H(44) 3.260 1_655
F(2) H(6) 3.047 1_545
F(2) H(8) 3.373 1_545
F(2) H(10) 3.269 1_545
F(2) H(18) 3.381 1_545
F(3) H(5) 2.956 1_545
F(3) H(6) 2.844 1_545
F(3) H(18) 3.186 1_545
F(3) H(19) 2.790 2_556
F(3) H(20) 3.102 2_556
F(4) H(32) 3.563 2_565
F(4) H(33) 3.423 2_565
F(4) H(51) 3.322 2_665
F(4) H(52) 2.917 2_665
F(4) H(53) 3.034 2_665
F(4) H(55) 3.257 1_565
F(4) H(61) 3.328 1_655
F(4) H(63) 3.369 1_655
F(5) H(33) 2.568 2_565
F(5) H(46) 3.012 2_565
F(5) H(52) 3.196 2_665
F(5) H(65) 2.784 2_565
F(5) H(66) 2.992 2_565
F(6) H(7) 3.586 .
F(6) H(11) 2.767 .
F(6) H(50) 3.170 .
F(6) H(52) 2.988 .
F(6) H(52) 3.444 2_665
F(6) H(61) 3.124 1_655
F(6) H(63) 3.310 1_655
F(6) H(65) 2.901 1_655
O(2) H(4) 3.407 2_556
O(2) H(20) 2.470 2_556
O(2) H(22) 3.209 2_556
O(2) H(24) 2.929 2_556
O(3) H(4) 2.764 2_556
O(3) H(18) 2.508 1_545
O(4) H(1) 1.85(3) .
O(4) H(2) 3.00(3) .
O(4) H(7) 2.735 .
O(4) H(8) 3.575 .
O(4) H(38) 3.059 1_565
O(4) H(45) 2.753 .
O(4) H(46) 3.462 2_565
O(4) H(50) 2.815 .
O(5) H(1) 3.46(4) .
O(5) H(7) 3.199 .
O(5) H(8) 3.158 .
O(5) H(10) 3.540 .
O(5) H(11) 2.718 .
O(5) H(35) 3.137 1_565
O(5) H(36) 2.964 1_565
O(5) H(38) 2.721 1_565
O(5) H(54) 2.587 1_565
O(5) H(55) 3.597 1_565
O(5) H(58) 3.111 1_565
O(6) H(31) 3.099 1_565
O(6) H(36) 2.710 1_565
O(6) H(38) 3.013 1_565
O(6) H(46) 2.930 2_565
O(6) H(47) 2.676 2_565
O(6) H(48) 2.599 1_565
O(6) H(54) 3.135 1_565
O(6) H(64) 3.574 .
O(7) H(1) 3.27(4) .
O(7) H(2) 1.95(4) .
O(7) H(9) 3.264 1_455
O(7) H(11) 3.432 1_455
O(7) H(26) 3.108 .
O(7) H(33) 3.472 .
O(7) H(34) 2.596 .
N(2) H(38) 3.259 1_565
N(2) H(60) 2.987 .
N(2) H(66) 3.516 .
C(2) H(22) 3.556 2_556
C(2) H(25) 3.345 2_556
C(3) H(21) 3.385 2_556
C(3) H(22) 3.515 2_556
C(3) H(25) 3.078 2_556
C(4) H(19) 2.898 2_566
C(7) H(29) 3.391 1_655
C(7) H(59) 2.838 1_655
C(7) H(61) 3.568 1_655
C(8) H(44) 3.200 1_655
C(9) H(23) 3.424 1_655
C(9) H(27) 3.044 1_655
C(9) H(30) 3.432 1_655
C(9) H(41) 3.416 1_655
C(9) H(44) 3.048 1_655
C(11) H(39) 3.040 1_565
C(12) H(5) 3.562 2_566
C(12) H(19) 3.340 2_566
C(12) H(39) 3.013 1_565
C(13) H(5) 2.891 2_566
C(13) H(19) 3.069 2_566
C(15) H(4) 3.051 2_556
C(16) H(3) 3.557 2_556
C(16) H(4) 3.330 2_556
C(17) H(16) 3.043 1_455
C(18) H(16) 2.985 1_455
C(20) H(47) 3.188 2_555
C(20) H(62) 3.123 1_545
C(21) H(47) 3.229 2_555
C(21) H(53) 3.401 1_455
C(21) H(57) 3.358 1_455
C(21) H(62) 3.587 1_545
C(22) H(53) 3.076 1_455
C(22) H(57) 3.571 1_455
C(22) H(65) 3.278 .
C(22) H(66) 3.233 .
C(23) H(66) 3.386 .
C(25) H(1) 3.57(4) 1_545
C(25) H(17) 3.159 1_545
C(25) H(18) 3.486 1_545
C(25) H(60) 3.009 1_545
C(26) H(15) 3.318 1_455
C(27) H(15) 2.879 1_455
C(29) H(66) 3.191 .
C(30) H(63) 3.537 2_565
C(30) H(64) 2.927 2_565
C(30) H(66) 3.165 .
C(31) H(31) 3.559 2_555
C(31) H(32) 3.269 2_555
C(31) H(47) 2.971 2_555
C(31) H(48) 3.560 2_555
C(31) H(64) 3.169 2_565
C(32) H(32) 3.309 2_555
C(32) H(47) 3.075 2_555
C(34) H(33) 3.299 1_655
C(34) H(63) 3.358 2_565
C(36) H(44) 3.271 1_655
C(37) H(6) 3.484 1_545
C(37) H(18) 3.532 1_545
C(38) H(11) 3.557 .
C(38) H(33) 3.550 2_565
C(38) H(52) 3.428 2_665
C(39) H(2) 2.68(3) .
C(39) H(9) 3.477 1_455
C(39) H(10) 3.424 1_455
C(39) H(11) 3.281 1_455
C(39) H(26) 3.574 .
C(39) H(29) 3.408 .
C(39) H(37) 3.287 1_565
C(39) H(42) 3.585 1_565
C(40) H(2) 3.59(3) .
C(40) H(11) 3.500 1_455
C(40) H(31) 3.465 1_565
C(40) H(42) 3.523 1_565
C(40) H(58) 3.486 1_465
C(41) H(2) 3.51(3) .
C(41) H(46) 3.590 2_565
C(42) H(2) 2.76(4) .
C(42) H(33) 3.000 .
C(42) H(34) 3.188 .
C(42) H(45) 3.597 .
C(43) H(5) 3.154 .
C(43) H(5) 3.528 2_666
C(43) H(28) 3.492 1_655
C(43) H(30) 3.429 1_655
C(44) H(5) 3.123 .
C(44) H(28) 3.349 2_566
C(44) H(43) 3.517 2_556
C(45) H(5) 3.327 .
C(45) H(24) 3.449 1_655
C(45) H(25) 3.546 2_556
C(45) H(43) 3.191 2_556
H(1) S(2) 2.99(4) .
H(1) O(4) 1.85(3) .
H(1) O(5) 3.46(4) .
H(1) O(7) 3.27(4) .
H(1) C(25) 3.57(4) 1_565
H(1) H(38) 2.700 1_565
H(1) H(60) 3.121 .
H(2) O(4) 3.00(3) .
H(2) O(7) 1.95(4) .
H(2) C(39) 2.68(3) .
H(2) C(40) 3.59(3) .
H(2) C(41) 3.51(3) .
H(2) C(42) 2.76(4) .
H(2) H(38) 3.404 1_565
H(2) H(59) 3.327 .
H(2) H(60) 2.449 .
H(2) H(64) 3.365 .
H(2) H(65) 3.554 .
H(2) H(66) 2.657 .
H(3) C(16) 3.557 2_556
H(3) H(22) 3.024 2_556
H(3) H(24) 3.280 2_556
H(3) H(25) 3.281 2_556
H(4) S(1) 3.573 2_556
H(4) O(2) 3.407 2_556
H(4) O(3) 2.764 2_556
H(4) C(15) 3.051 2_556
H(4) C(16) 3.330 2_556
H(4) H(18) 3.579 2_566
H(4) H(21) 2.542 2_556
H(4) H(22) 2.928 2_556
H(4) H(25) 2.762 2_556
H(5) F(3) 2.956 1_565
H(5) C(12) 3.562 2_566
H(5) C(13) 2.891 2_566
H(5) C(43) 3.154 .
H(5) C(43) 3.528 2_666
H(5) C(44) 3.123 .
H(5) C(45) 3.327 .
H(5) H(18) 3.572 2_566
H(5) H(19) 2.221 2_566
H(6) F(2) 3.047 1_565
H(6) F(3) 2.844 1_565
H(6) C(37) 3.484 1_565
H(6) H(29) 3.411 1_655
H(7) S(2) 3.446 .
H(7) F(6) 3.586 .
H(7) O(4) 2.735 .
H(7) O(5) 3.199 .
H(8) F(2) 3.373 1_565
H(8) O(4) 3.575 .
H(8) O(5) 3.158 .
H(8) H(38) 3.483 1_565
H(9) O(7) 3.264 1_655
H(9) C(39) 3.477 1_655
H(9) H(29) 3.048 1_655
H(9) H(59) 2.840 1_655
H(9) H(65) 3.584 1_655
H(10) F(2) 3.269 1_565
H(10) O(5) 3.540 .
H(10) C(39) 3.424 1_655
H(10) H(29) 2.837 1_655
H(10) H(59) 2.522 1_655
H(10) H(61) 3.577 1_655
H(11) S(2) 3.500 .
H(11) F(6) 2.767 .
H(11) O(5) 2.718 .
H(11) O(7) 3.432 1_655
H(11) C(38) 3.557 .
H(11) C(39) 3.281 1_655
H(11) C(40) 3.500 1_655
H(11) H(59) 2.675 1_655
H(11) H(61) 2.829 1_655
H(11) H(65) 3.301 1_655
H(12) H(44) 2.824 1_655
H(13) H(27) 3.239 1_655
H(13) H(44) 3.174 1_655
H(14) H(24) 3.323 2_556
H(14) H(25) 3.365 2_556
H(15) C(26) 3.318 1_655
H(15) C(27) 2.879 1_655
H(15) H(23) 3.423 1_655
H(15) H(27) 3.029 1_655
H(15) H(41) 2.781 1_655
H(15) H(43) 2.836 1_655
H(15) H(44) 2.289 1_655
H(16) C(17) 3.043 1_655
H(16) C(18) 2.985 1_655
H(16) H(23) 2.695 1_655
H(16) H(26) 3.561 1_655
H(16) H(27) 2.314 1_655
H(16) H(29) 3.090 1_655
H(16) H(30) 2.467 1_655
H(16) H(41) 3.203 1_655
H(16) H(44) 3.414 1_655
H(17) C(25) 3.159 1_565
H(17) H(37) 3.470 1_565
H(17) H(38) 2.990 1_565
H(17) H(39) 2.574 1_565
H(18) S(1) 3.593 1_565
H(18) F(2) 3.381 1_565
H(18) F(3) 3.186 1_565
H(18) O(3) 2.508 1_565
H(18) C(25) 3.486 1_565
H(18) C(37) 3.532 1_565
H(18) H(4) 3.579 2_566
H(18) H(5) 3.572 2_566
H(18) H(19) 3.122 2_566
H(18) H(39) 2.520 1_565
H(19) Fe(1) 3.554 2_566
H(19) F(3) 2.790 2_556
H(19) C(4) 2.898 2_566
H(19) C(12) 3.340 2_566
H(19) C(13) 3.069 2_566
H(19) H(5) 2.221 2_566
H(19) H(18) 3.122 2_566
H(19) H(19) 2.544 2_566
H(20) S(1) 3.489 2_556
H(20) F(3) 3.102 2_556
H(20) O(2) 2.470 2_556
H(21) C(3) 3.385 2_556
H(21) H(4) 2.542 2_556
H(22) O(2) 3.209 2_556
H(22) C(2) 3.556 2_556
H(22) C(3) 3.515 2_556
H(22) H(3) 3.024 2_556
H(22) H(4) 2.928 2_556
H(23) C(9) 3.424 1_455
H(23) H(15) 3.423 1_455
H(23) H(16) 2.695 1_455
H(24) O(2) 2.929 2_556
H(24) C(45) 3.449 1_455
H(24) H(3) 3.280 2_556
H(24) H(14) 3.323 2_556
H(25) C(2) 3.345 2_556
H(25) C(3) 3.078 2_556
H(25) C(45) 3.546 2_556
H(25) H(3) 3.281 2_556
H(25) H(4) 2.762 2_556
H(25) H(14) 3.365 2_556
H(26) O(7) 3.108 .
H(26) C(39) 3.574 .
H(26) H(16) 3.561 1_455
H(26) H(59) 3.468 .
H(26) H(60) 3.528 .
H(27) C(9) 3.044 1_455
H(27) H(13) 3.239 1_455
H(27) H(15) 3.029 1_455
H(27) H(16) 2.314 1_455
H(28) C(43) 3.492 1_455
H(28) C(44) 3.349 2_566
H(29) C(7) 3.391 1_455
H(29) C(39) 3.408 .
H(29) H(6) 3.411 1_455
H(29) H(9) 3.048 1_455
H(29) H(10) 2.837 1_455
H(29) H(16) 3.090 1_455
H(29) H(59) 2.759 .
H(29) H(60) 3.456 .
H(30) C(9) 3.432 1_455
H(30) C(43) 3.429 1_455
H(30) H(16) 2.467 1_455
H(31) O(6) 3.099 1_545
H(31) C(31) 3.559 2_555
H(31) C(40) 3.465 1_545
H(31) H(47) 2.769 2_555
H(31) H(62) 2.583 1_545
H(31) H(64) 3.315 1_545
H(32) F(4) 3.563 2_565
H(32) C(31) 3.269 2_555
H(32) C(32) 3.309 2_555
H(32) H(47) 2.871 2_555
H(32) H(48) 2.923 2_555
H(32) H(53) 3.262 1_455
H(32) H(57) 3.457 1_455
H(32) H(62) 3.522 1_545
H(33) F(4) 3.423 2_565
H(33) F(5) 2.568 2_565
H(33) O(7) 3.472 .
H(33) C(34) 3.299 1_455
H(33) C(38) 3.550 2_565
H(33) C(42) 3.000 .
H(33) H(49) 3.539 1_455
H(33) H(52) 3.178 1_455
H(33) H(53) 2.628 1_455
H(33) H(65) 2.532 .
H(33) H(66) 2.769 .
H(34) O(7) 2.596 .
H(34) C(42) 3.188 .
H(34) H(65) 3.307 .
H(34) H(66) 3.086 .
H(35) O(5) 3.137 1_545
H(36) S(2) 3.269 1_545
H(36) O(5) 2.964 1_545
H(36) O(6) 2.710 1_545
H(37) C(39) 3.287 1_545
H(37) H(17) 3.470 1_545
H(37) H(60) 2.394 1_545
H(37) H(62) 3.142 1_545
H(38) S(2) 2.897 1_545
H(38) O(4) 3.059 1_545
H(38) O(5) 2.721 1_545
H(38) O(6) 3.013 1_545
H(38) N(2) 3.259 1_545
H(38) H(1) 2.700 1_545
H(38) H(2) 3.404 1_545
H(38) H(8) 3.483 1_545
H(38) H(17) 2.990 1_545
H(38) H(60) 2.809 1_545
H(39) C(11) 3.040 1_545
H(39) C(12) 3.013 1_545
H(39) H(17) 2.574 1_545
H(39) H(18) 2.520 1_545
H(39) H(60) 3.473 1_545
H(41) C(9) 3.416 1_455
H(41) H(15) 2.781 1_455
H(41) H(16) 3.203 1_455
H(42) C(39) 3.585 1_545
H(42) C(40) 3.523 1_545
H(42) H(57) 3.466 1_455
H(42) H(58) 3.585 1_455
H(42) H(60) 3.090 1_545
H(42) H(62) 2.762 1_545
H(43) F(1) 2.907 1_455
H(43) C(44) 3.517 2_556
H(43) C(45) 3.191 2_556
H(43) H(15) 2.836 1_455
H(44) F(1) 3.260 1_455
H(44) C(8) 3.200 1_455
H(44) C(9) 3.048 1_455
H(44) C(36) 3.271 1_455
H(44) H(12) 2.824 1_455
H(44) H(13) 3.174 1_455
H(44) H(15) 2.289 1_455
H(44) H(16) 3.414 1_455
H(44) H(56) 2.874 1_455
H(44) H(57) 3.045 1_455
H(44) H(58) 3.366 1_455
H(45) O(4) 2.753 .
H(45) C(42) 3.597 .
H(45) H(66) 2.797 .
H(46) S(2) 3.566 2_565
H(46) F(5) 3.012 2_565
H(46) O(4) 3.462 2_565
H(46) O(6) 2.930 2_565
H(46) C(41) 3.590 2_565
H(46) H(64) 2.777 2_565
H(46) H(66) 2.737 .
H(47) Fe(2) 3.566 2_555
H(47) O(6) 2.676 2_565
H(47) C(20) 3.188 2_555
H(47) C(21) 3.229 2_555
H(47) C(31) 2.971 2_555
H(47) C(32) 3.075 2_555
H(47) H(31) 2.769 2_555
H(47) H(32) 2.871 2_555
H(47) H(47) 2.511 2_555
H(47) H(48) 2.697 2_555
H(47) H(64) 3.223 2_565
H(48) O(6) 2.599 1_545
H(48) C(31) 3.560 2_555
H(48) H(32) 2.923 2_555
H(48) H(47) 2.697 2_555
H(49) H(33) 3.539 1_655
H(50) F(6) 3.170 .
H(50) O(4) 2.815 .
H(51) F(4) 3.322 2_665
H(51) H(63) 2.812 2_565
H(52) F(4) 2.917 2_665
H(52) F(5) 3.196 2_665
H(52) F(6) 2.988 .
H(52) F(6) 3.444 2_665
H(52) C(38) 3.428 2_665
H(52) H(33) 3.178 1_655
H(52) H(63) 3.007 2_565
H(53) F(4) 3.034 2_665
H(53) C(21) 3.401 1_655
H(53) C(22) 3.076 1_655
H(53) H(32) 3.262 1_655
H(53) H(33) 2.628 1_655
H(54) S(2) 3.333 1_545
H(54) O(5) 2.587 1_545
H(54) O(6) 3.135 1_545
H(55) F(4) 3.257 1_545
H(55) O(5) 3.597 1_545
H(56) H(44) 2.874 1_655
H(57) C(21) 3.358 1_655
H(57) C(22) 3.571 1_655
H(57) H(32) 3.457 1_655
H(57) H(42) 3.466 1_655
H(57) H(44) 3.045 1_655
H(57) H(62) 3.436 1_645
H(58) O(5) 3.111 1_545
H(58) C(40) 3.486 1_645
H(58) H(42) 3.585 1_655
H(58) H(44) 3.366 1_655
H(58) H(61) 2.886 1_645
H(58) H(62) 3.237 1_645
H(59) C(7) 2.838 1_455
H(59) H(2) 3.327 .
H(59) H(9) 2.840 1_455
H(59) H(10) 2.522 1_455
H(59) H(11) 2.675 1_455
H(59) H(26) 3.468 .
H(59) H(29) 2.759 .
H(60) N(2) 2.987 .
H(60) C(25) 3.009 1_565
H(60) H(1) 3.121 .
H(60) H(2) 2.449 .
H(60) H(26) 3.528 .
H(60) H(29) 3.456 .
H(60) H(37) 2.394 1_565
H(60) H(38) 2.809 1_565
H(60) H(39) 3.473 1_565
H(60) H(42) 3.090 1_565
H(61) F(4) 3.328 1_455
H(61) F(6) 3.124 1_455
H(61) C(7) 3.568 1_455
H(61) H(10) 3.577 1_455
H(61) H(11) 2.829 1_455
H(61) H(58) 2.886 1_465
H(62) C(20) 3.123 1_565
H(62) C(21) 3.587 1_565
H(62) H(31) 2.583 1_565
H(62) H(32) 3.522 1_565
H(62) H(37) 3.142 1_565
H(62) H(42) 2.762 1_565
H(62) H(57) 3.436 1_465
H(62) H(58) 3.237 1_465
H(63) F(4) 3.369 1_455
H(63) F(6) 3.310 1_455
H(63) C(30) 3.537 2_565
H(63) C(34) 3.358 2_565
H(63) H(51) 2.812 2_565
H(63) H(52) 3.007 2_565
H(64) O(6) 3.574 .
H(64) C(30) 2.927 2_565
H(64) C(31) 3.169 2_565
H(64) H(2) 3.365 .
H(64) H(31) 3.315 1_565
H(64) H(46) 2.777 2_565
H(64) H(47) 3.223 2_565
H(65) F(5) 2.784 2_565
H(65) F(6) 2.901 1_455
H(65) C(22) 3.278 .
H(65) H(2) 3.554 .
H(65) H(9) 3.584 1_455
H(65) H(11) 3.301 1_455
H(65) H(33) 2.532 .
H(65) H(34) 3.307 .
H(66) F(5) 2.992 2_565
H(66) N(2) 3.516 .
H(66) C(22) 3.233 .
H(66) C(23) 3.386 .
H(66) C(29) 3.191 .
H(66) C(30) 3.165 .
H(66) H(2) 2.657 .
H(66) H(33) 2.769 .
H(66) H(34) 3.086 .
H(66) H(45) 2.797 .
H(66) H(46) 2.737 .
Mo(1) Fe(1) 4.5929(6) .
Mo(1) Fe(2) 4.4150(6) .
O(4) H(1) 1.85(3) .
O(7) H(2) 1.95(4) .
O(4) N(2) 2.820(4) .
O(7) N(2) 2.850(6) .

loop_
_geom_torsion_atom_site_label_1
_geom_torsion_atom_site_label_2
_geom_torsion_atom_site_label_3
_geom_torsion_atom_site_label_4
_geom_torsion
_geom_torsion_site_symmetry_1
P(1) Mo(1) P(2) C(10) 24.10(14) .
P(1) Mo(1) P(2) C(15) -102.68(16) .
P(1) Mo(1) P(2) C(17) 136.82(14) .
P(2) Mo(1) P(1) C(1) 16.60(13) .
P(2) Mo(1) P(1) C(6) -101.79(14) .
P(2) Mo(1) P(1) C(8) 137.37(13) .
P(1) Mo(1) P(3) C(19) -143.73(15) .
P(1) Mo(1) P(3) C(24) -28.14(17) .
P(1) Mo(1) P(3) C(26) 93.96(18) .
P(3) Mo(1) P(1) C(1) -93.28(16) .
P(3) Mo(1) P(1) C(6) 148.33(16) .
P(3) Mo(1) P(1) C(8) 27.49(18) .
P(1) Mo(1) P(4) C(28) -141.25(14) .
P(1) Mo(1) P(4) C(33) -30.21(15) .
P(1) Mo(1) P(4) C(35) 96.37(19) .
P(4) Mo(1) P(1) C(1) -172.06(13) .
P(4) Mo(1) P(1) C(6) 69.55(14) .
P(4) Mo(1) P(1) C(8) -51.29(14) .
P(1) Mo(1) O(1) S(1) 111.1(3) .
O(1) Mo(1) P(1) C(1) -79.97(15) .
O(1) Mo(1) P(1) C(6) 161.64(15) .
O(1) Mo(1) P(1) C(8) 40.80(15) .
P(1) Mo(1) N(1) N(2) -45.2(17) .
N(1) Mo(1) P(1) C(1) 100.78(16) .
N(1) Mo(1) P(1) C(6) -17.61(17) .
N(1) Mo(1) P(1) C(8) -138.45(16) .
P(2) Mo(1) P(3) C(19) 106.11(13) .
P(2) Mo(1) P(3) C(24) -138.31(12) .
P(2) Mo(1) P(3) C(26) -16.20(15) .
P(3) Mo(1) P(2) C(10) -171.16(14) .
P(3) Mo(1) P(2) C(15) 62.06(16) .
P(3) Mo(1) P(2) C(17) -58.43(14) .
P(2) Mo(1) P(4) C(28) -19.8(2) .
P(2) Mo(1) P(4) C(33) 91.3(2) .
P(2) Mo(1) P(4) C(35) -142.2(2) .
P(4) Mo(1) P(2) C(10) -97.2(2) .
P(4) Mo(1) P(2) C(15) 136.0(2) .
P(4) Mo(1) P(2) C(17) 15.5(2) .
P(2) Mo(1) O(1) S(1) 18.2(3) .
O(1) Mo(1) P(2) C(10) 106.78(16) .
O(1) Mo(1) P(2) C(15) -20.00(18) .
O(1) Mo(1) P(2) C(17) -140.49(16) .
P(2) Mo(1) N(1) N(2) 48.4(17) .
N(1) Mo(1) P(2) C(10) -68.22(18) .
N(1) Mo(1) P(2) C(15) 165.0(2) .
N(1) Mo(1) P(2) C(17) 44.50(18) .
P(3) Mo(1) P(4) C(28) 54.73(14) .
P(3) Mo(1) P(4) C(33) 165.77(15) .
P(3) Mo(1) P(4) C(35) -67.66(19) .
P(4) Mo(1) P(3) C(19) -64.12(13) .
P(4) Mo(1) P(3) C(24) 51.47(12) .
P(4) Mo(1) P(3) C(26) 173.57(15) .
P(3) Mo(1) O(1) S(1) -72.6(3) .
O(1) Mo(1) P(3) C(19) -157.05(15) .
O(1) Mo(1) P(3) C(24) -41.46(14) .
O(1) Mo(1) P(3) C(26) 80.64(16) .
P(3) Mo(1) N(1) N(2) 138.8(17) .
N(1) Mo(1) P(3) C(19) 21.84(17) .
N(1) Mo(1) P(3) C(24) 137.43(15) .
N(1) Mo(1) P(3) C(26) -100.47(17) .
P(4) Mo(1) O(1) S(1) -157.7(3) .
O(1) Mo(1) P(4) C(28) 136.42(16) .
O(1) Mo(1) P(4) C(33) -112.54(17) .
O(1) Mo(1) P(4) C(35) 14.0(2) .
P(4) Mo(1) N(1) N(2) -136.5(17) .
N(1) Mo(1) P(4) C(28) -48.61(18) .
N(1) Mo(1) P(4) C(33) 62.43(19) .
N(1) Mo(1) P(4) C(35) -171.0(2) .
O(1) Mo(1) N(1) N(2) -54(2) .
N(1) Mo(1) O(1) S(1) 119.7(12) .
C(1) Fe(1) C(2) C(3) 119.3(3) .
C(2) Fe(1) C(1) P(1) 119.9(3) .
C(2) Fe(1) C(1) C(5) -117.7(3) .
C(1) Fe(1) C(3) C(2) -38.3(2) .
C(1) Fe(1) C(3) C(4) 82.0(2) .
C(3) Fe(1) C(1) P(1) 157.4(2) .
C(3) Fe(1) C(1) C(2) 37.5(2) .
C(3) Fe(1) C(1) C(5) -80.2(2) .
C(1) Fe(1) C(4) C(3) -82.3(2) .
C(1) Fe(1) C(4) C(5) 37.7(2) .
C(4) Fe(1) C(1) P(1) -160.0(2) .
C(4) Fe(1) C(1) C(2) 80.1(2) .
C(4) Fe(1) C(1) C(5) -37.6(2) .
C(1) Fe(1) C(5) C(4) -119.6(3) .
C(5) Fe(1) C(1) P(1) -122.4(3) .
C(5) Fe(1) C(1) C(2) 117.7(3) .
C(1) Fe(1) C(10) P(2) 22.3(2) .
C(1) Fe(1) C(10) C(11) -96.7(2) .
C(1) Fe(1) C(10) C(14) 146.1(2) .
C(10) Fe(1) C(1) P(1) 27.0(2) .
C(10) Fe(1) C(1) C(2) -92.9(2) .
C(10) Fe(1) C(1) C(5) 149.4(2) .
C(1) Fe(1) C(11) C(10) 98.8(2) .
C(1) Fe(1) C(11) C(12) -141.3(2) .
C(11) Fe(1) C(1) P(1) -16.8(2) .
C(11) Fe(1) C(1) C(2) -136.7(2) .
C(11) Fe(1) C(1) C(5) 105.6(2) .
C(1) Fe(1) C(12) C(11) 59.8(3) .
C(1) Fe(1) C(12) C(13) 179.1(2) .
C(12) Fe(1) C(1) P(1) -53.3(3) .
C(12) Fe(1) C(1) C(2) -173.3(3) .
C(12) Fe(1) C(1) C(5) 69.0(3) .
C(1) Fe(1) C(13) C(12) -15(4) .
C(1) Fe(1) C(13) C(14) 104(4) .
C(13) Fe(1) C(1) P(1) -39(4) .
C(13) Fe(1) C(1) C(2) -159(4) .
C(13) Fe(1) C(1) C(5) 84(4) .
C(1) Fe(1) C(14) C(10) -55.9(3) .
C(1) Fe(1) C(14) C(13) -176.4(2) .
C(14) Fe(1) C(1) P(1) 62.8(3) .
C(14) Fe(1) C(1) C(2) -57.1(3) .
C(14) Fe(1) C(1) C(5) -174.8(2) .
C(2) Fe(1) C(3) C(4) 120.4(3) .
C(3) Fe(1) C(2) C(1) -119.3(3) .
C(2) Fe(1) C(4) C(3) -37.4(2) .
C(2) Fe(1) C(4) C(5) 82.6(2) .
C(4) Fe(1) C(2) C(1) -82.9(2) .
C(4) Fe(1) C(2) C(3) 36.4(2) .
C(2) Fe(1) C(5) C(1) 39.1(2) .
C(2) Fe(1) C(5) C(4) -80.5(2) .
C(5) Fe(1) C(2) C(1) -38.6(2) .
C(5) Fe(1) C(2) C(3) 80.7(2) .
C(2) Fe(1) C(10) P(2) -21.6(2) .
C(2) Fe(1) C(10) C(11) -140.6(2) .
C(2) Fe(1) C(10) C(14) 102.1(2) .
C(10) Fe(1) C(2) C(1) 101.7(2) .
C(10) Fe(1) C(2) C(3) -139.0(2) .
C(2) Fe(1) C(11) C(10) 58.8(3) .
C(2) Fe(1) C(11) C(12) 178.7(2) .
C(11) Fe(1) C(2) C(1) 65.7(3) .
C(11) Fe(1) C(2) C(3) -175.0(2) .
C(2) Fe(1) C(12) C(11) -12(2) .
C(2) Fe(1) C(12) C(13) 107.7(19) .
C(12) Fe(1) C(2) C(1) 76.4(19) .
C(12) Fe(1) C(2) C(3) -164.3(18) .
C(2) Fe(1) C(13) C(12) -172.9(3) .
C(2) Fe(1) C(13) C(14) -53.3(4) .
C(13) Fe(1) C(2) C(1) 178.7(3) .
C(13) Fe(1) C(2) C(3) -62.0(3) .
C(2) Fe(1) C(14) C(10) -92.5(2) .
C(2) Fe(1) C(14) C(13) 147.0(2) .
C(14) Fe(1) C(2) C(1) 145.4(2) .
C(14) Fe(1) C(2) C(3) -95.3(2) .
C(3) Fe(1) C(4) C(5) 120.0(3) .
C(4) Fe(1) C(3) C(2) -120.4(3) .
C(3) Fe(1) C(5) C(1) 83.1(2) .
C(3) Fe(1) C(5) C(4) -36.5(2) .
C(5) Fe(1) C(3) C(2) -82.6(2) .
C(5) Fe(1) C(3) C(4) 37.8(2) .
C(3) Fe(1) C(10) P(2) -58.0(3) .
C(3) Fe(1) C(10) C(11) -177.0(2) .
C(3) Fe(1) C(10) C(14) 65.7(3) .
C(10) Fe(1) C(3) C(2) 60.3(3) .
C(10) Fe(1) C(3) C(4) -179.3(2) .
C(3) Fe(1) C(11) C(10) 22.8(17) .
C(3) Fe(1) C(11) C(12) 142.6(15) .
C(11) Fe(1) C(3) C(2) 39.7(17) .
C(11) Fe(1) C(3) C(4) 160.1(15) .
C(3) Fe(1) C(12) C(11) -174.3(2) .
C(3) Fe(1) C(12) C(13) -55.0(4) .
C(12) Fe(1) C(3) C(2) 177.8(2) .
C(12) Fe(1) C(3) C(4) -61.8(3) .
C(3) Fe(1) C(13) C(12) 148.3(2) .
C(3) Fe(1) C(13) C(14) -92.1(2) .
C(13) Fe(1) C(3) C(2) 142.4(2) .
C(13) Fe(1) C(3) C(4) -97.2(2) .
C(3) Fe(1) C(14) C(10) -135.9(2) .
C(3) Fe(1) C(14) C(13) 103.6(2) .
C(14) Fe(1) C(3) C(2) 99.9(2) .
C(14) Fe(1) C(3) C(4) -139.7(2) .
C(4) Fe(1) C(5) C(1) 119.6(3) .
C(5) Fe(1) C(4) C(3) -120.0(3) .
C(4) Fe(1) C(10) P(2) -61.7(15) .
C(4) Fe(1) C(10) C(11) 179.2(13) .
C(4) Fe(1) C(10) C(14) 62.0(15) .
C(10) Fe(1) C(4) C(3) 4.3(15) .
C(10) Fe(1) C(4) C(5) 124.3(13) .
C(4) Fe(1) C(11) C(10) -179.8(2) .
C(4) Fe(1) C(11) C(12) -60.0(3) .
C(11) Fe(1) C(4) C(3) -176.6(2) .
C(11) Fe(1) C(4) C(5) -56.6(4) .
C(4) Fe(1) C(12) C(11) 146.9(2) .
C(4) Fe(1) C(12) C(13) -93.8(3) .
C(12) Fe(1) C(4) C(3) 144.5(2) .
C(12) Fe(1) C(4) C(5) -95.5(2) .
C(4) Fe(1) C(13) C(12) 105.2(3) .
C(4) Fe(1) C(13) C(14) -135.2(2) .
C(13) Fe(1) C(4) C(3) 99.9(2) .
C(13) Fe(1) C(4) C(5) -140.1(2) .
C(4) Fe(1) C(14) C(10) -171.8(2) .
C(4) Fe(1) C(14) C(13) 67.8(3) .
C(14) Fe(1) C(4) C(3) 60.2(3) .
C(14) Fe(1) C(4) C(5) -179.8(2) .
C(5) Fe(1) C(10) P(2) 55.6(3) .
C(5) Fe(1) C(10) C(11) -63.4(3) .
C(5) Fe(1) C(10) C(14) 179.3(2) .
C(10) Fe(1) C(5) C(1) -51.4(3) .
C(10) Fe(1) C(5) C(4) -171.1(2) .
C(5) Fe(1) C(11) C(10) 143.0(2) .
C(5) Fe(1) C(11) C(12) -97.1(2) .
C(11) Fe(1) C(5) C(1) -91.7(2) .
C(11) Fe(1) C(5) C(4) 148.6(2) .
C(5) Fe(1) C(12) C(11) 101.7(2) .
C(5) Fe(1) C(12) C(13) -139.0(2) .
C(12) Fe(1) C(5) C(1) -136.2(2) .
C(12) Fe(1) C(5) C(4) 104.1(2) .
C(5) Fe(1) C(13) C(12) 65.7(3) .
C(5) Fe(1) C(13) C(14) -174.7(2) .
C(13) Fe(1) C(5) C(1) -176.5(2) .
C(13) Fe(1) C(5) C(4) 63.9(3) .
C(5) Fe(1) C(14) C(10) -174(2) .
C(5) Fe(1) C(14) C(13) 66(2) .
C(14) Fe(1) C(5) C(1) 122(2) .
C(14) Fe(1) C(5) C(4) 2(2) .
C(10) Fe(1) C(11) C(12) 119.9(3) .
C(11) Fe(1) C(10) P(2) 119.0(3) .
C(11) Fe(1) C(10) C(14) -117.3(3) .
C(10) Fe(1) C(12) C(11) -37.6(2) .
C(10) Fe(1) C(12) C(13) 81.7(2) .
C(12) Fe(1) C(10) P(2) 156.2(2) .
C(12) Fe(1) C(10) C(11) 37.2(2) .
C(12) Fe(1) C(10) C(14) -80.1(2) .
C(10) Fe(1) C(13) C(12) -81.8(3) .
C(10) Fe(1) C(13) C(14) 37.8(2) .
C(13) Fe(1) C(10) P(2) -160.0(2) .
C(13) Fe(1) C(10) C(11) 81.0(2) .
C(13) Fe(1) C(10) C(14) -36.3(2) .
C(10) Fe(1) C(14) C(13) -120.5(3) .
C(14) Fe(1) C(10) P(2) -123.7(3) .
C(14) Fe(1) C(10) C(11) 117.3(3) .
C(11) Fe(1) C(12) C(13) 119.3(3) .
C(12) Fe(1) C(11) C(10) -119.9(3) .
C(11) Fe(1) C(13) C(12) -37.6(2) .
C(11) Fe(1) C(13) C(14) 82.0(2) .
C(13) Fe(1) C(11) C(10) -82.1(2) .
C(13) Fe(1) C(11) C(12) 37.7(2) .
C(11) Fe(1) C(14) C(10) 38.9(2) .
C(11) Fe(1) C(14) C(13) -81.6(2) .
C(14) Fe(1) C(11) C(10) -39.3(2) .
C(14) Fe(1) C(11) C(12) 80.6(2) .
C(12) Fe(1) C(13) C(14) 119.6(4) .
C(13) Fe(1) C(12) C(11) -119.3(3) .
C(12) Fe(1) C(14) C(10) 82.7(2) .
C(12) Fe(1) C(14) C(13) -37.8(2) .
C(14) Fe(1) C(12) C(11) -82.4(2) .
C(14) Fe(1) C(12) C(13) 36.9(2) .
C(13) Fe(1) C(14) C(10) 120.5(3) .
C(14) Fe(1) C(13) C(12) -119.6(4) .
C(19) Fe(2) C(20) C(21) 120.9(3) .
C(20) Fe(2) C(19) P(3) 122.6(3) .
C(20) Fe(2) C(19) C(23) -117.4(3) .
C(19) Fe(2) C(21) C(20) -37.3(2) .
C(19) Fe(2) C(21) C(22) 82.1(2) .
C(21) Fe(2) C(19) P(3) 158.8(3) .
C(21) Fe(2) C(19) C(20) 36.2(2) .
C(21) Fe(2) C(19) C(23) -81.1(2) .
C(19) Fe(2) C(22) C(21) -81.4(2) .
C(19) Fe(2) C(22) C(23) 38.5(2) .
C(22) Fe(2) C(19) P(3) -156.6(3) .
C(22) Fe(2) C(19) C(20) 80.8(2) .
C(22) Fe(2) C(19) C(23) -36.5(2) .
C(19) Fe(2) C(23) C(22) -119.9(4) .
C(23) Fe(2) C(19) P(3) -120.0(4) .
C(23) Fe(2) C(19) C(20) 117.4(3) .
C(19) Fe(2) C(28) P(4) -8.5(3) .
C(19) Fe(2) C(28) C(29) -125.0(2) .
C(19) Fe(2) C(28) C(32) 117.9(2) .
C(28) Fe(2) C(19) P(3) 0.04(18) .
C(28) Fe(2) C(19) C(20) -122.5(2) .
C(28) Fe(2) C(19) C(23) 120.1(2) .
C(19) Fe(2) C(29) C(28) 75.6(2) .
C(19) Fe(2) C(29) C(30) -165.3(2) .
C(29) Fe(2) C(19) P(3) -43.1(3) .
C(29) Fe(2) C(19) C(20) -165.7(2) .
C(29) Fe(2) C(19) C(23) 76.9(3) .
C(19) Fe(2) C(30) C(29) 44.0(7) .
C(19) Fe(2) C(30) C(31) 164.1(5) .
C(30) Fe(2) C(19) P(3) -77.0(6) .
C(30) Fe(2) C(19) C(20) 160.4(5) .
C(30) Fe(2) C(19) C(23) 43.1(7) .
C(19) Fe(2) C(31) C(30) -168.9(4) .
C(19) Fe(2) C(31) C(32) -50.3(5) .
C(31) Fe(2) C(19) P(3) 77.7(5) .
C(31) Fe(2) C(19) C(20) -44.9(5) .
C(31) Fe(2) C(19) C(23) -162.3(4) .
C(19) Fe(2) C(32) C(28) -80.3(2) .
C(19) Fe(2) C(32) C(31) 157.7(2) .
C(32) Fe(2) C(19) P(3) 42.1(3) .
C(32) Fe(2) C(19) C(20) -80.4(3) .
C(32) Fe(2) C(19) C(23) 162.2(2) .
C(20) Fe(2) C(21) C(22) 119.4(3) .
C(21) Fe(2) C(20) C(19) -120.9(3) .
C(20) Fe(2) C(22) C(21) -37.0(2) .
C(20) Fe(2) C(22) C(23) 82.9(2) .
C(22) Fe(2) C(20) C(19) -82.6(2) .
C(22) Fe(2) C(20) C(21) 38.3(2) .
C(20) Fe(2) C(23) C(19) 38.8(2) .
C(20) Fe(2) C(23) C(22) -81.1(3) .
C(23) Fe(2) C(20) C(19) -39.6(2) .
C(23) Fe(2) C(20) C(21) 81.3(2) .
C(20) Fe(2) C(28) P(4) -50.9(3) .
C(20) Fe(2) C(28) C(29) -167.4(2) .
C(20) Fe(2) C(28) C(32) 75.5(2) .
C(28) Fe(2) C(20) C(19) 77.0(2) .
C(28) Fe(2) C(20) C(21) -162.1(2) .
C(20) Fe(2) C(29) C(28) 40.0(6) .
C(20) Fe(2) C(29) C(30) 159.2(5) .
C(29) Fe(2) C(20) C(19) 45.3(7) .
C(29) Fe(2) C(20) C(21) 166.2(5) .
C(20) Fe(2) C(30) C(29) -166.7(3) .
C(20) Fe(2) C(30) C(31) -46.6(5) .
C(30) Fe(2) C(20) C(19) -166.8(3) .
C(30) Fe(2) C(20) C(21) -45.9(5) .
C(20) Fe(2) C(31) C(30) 158.9(2) .
C(20) Fe(2) C(31) C(32) -82.5(3) .
C(31) Fe(2) C(20) C(19) 160.2(2) .
C(31) Fe(2) C(20) C(21) -78.9(3) .
C(20) Fe(2) C(32) C(28) -123.3(2) .
C(20) Fe(2) C(32) C(31) 114.8(2) .
C(32) Fe(2) C(20) C(19) 118.1(2) .
C(32) Fe(2) C(20) C(21) -121.0(2) .
C(21) Fe(2) C(22) C(23) 119.9(3) .
C(22) Fe(2) C(21) C(20) -119.4(3) .
C(21) Fe(2) C(23) C(19) 81.8(2) .
C(21) Fe(2) C(23) C(22) -38.1(2) .
C(23) Fe(2) C(21) C(20) -82.7(2) .
C(23) Fe(2) C(21) C(22) 36.7(2) .
C(21) Fe(2) C(28) P(4) -85.6(5) .
C(21) Fe(2) C(28) C(29) 157.9(4) .
C(21) Fe(2) C(28) C(32) 40.8(5) .
C(28) Fe(2) C(21) C(20) 46.8(5) .
C(28) Fe(2) C(21) C(22) 166.3(3) .
C(21) Fe(2) C(29) C(28) -161.7(3) .
C(21) Fe(2) C(29) C(30) -42.5(5) .
C(29) Fe(2) C(21) C(20) -170.7(3) .
C(29) Fe(2) C(21) C(22) -51.3(5) .
C(21) Fe(2) C(30) C(29) 161.2(2) .
C(21) Fe(2) C(30) C(31) -78.8(3) .
C(30) Fe(2) C(21) C(20) 159.0(2) .
C(30) Fe(2) C(21) C(22) -81.6(2) .
C(21) Fe(2) C(31) C(30) 118.0(2) .
C(21) Fe(2) C(31) C(32) -123.4(2) .
C(31) Fe(2) C(21) C(20) 117.1(2) .
C(31) Fe(2) C(21) C(22) -123.4(2) .
C(21) Fe(2) C(32) C(28) -164.3(2) .
C(21) Fe(2) C(32) C(31) 73.7(3) .
C(32) Fe(2) C(21) C(20) 77.2(3) .
C(32) Fe(2) C(21) C(22) -163.4(2) .
C(22) Fe(2) C(23) C(19) 119.9(4) .
C(23) Fe(2) C(22) C(21) -119.9(3) .
C(22) Fe(2) C(28) P(4) 69.8(5) .
C(22) Fe(2) C(28) C(29) -46.6(4) .
C(22) Fe(2) C(28) C(32) -163.8(3) .
C(28) Fe(2) C(22) C(21) -167.4(3) .
C(28) Fe(2) C(22) C(23) -47.6(5) .
C(22) Fe(2) C(29) C(28) 161.3(2) .
C(22) Fe(2) C(29) C(30) -79.5(2) .
C(29) Fe(2) C(22) C(21) 157.9(2) .
C(29) Fe(2) C(22) C(23) -82.2(2) .
C(22) Fe(2) C(30) C(29) 117.9(2) .
C(22) Fe(2) C(30) C(31) -122.0(2) .
C(30) Fe(2) C(22) C(21) 116.3(2) .
C(30) Fe(2) C(22) C(23) -123.8(2) .
C(22) Fe(2) C(31) C(30) 76.5(3) .
C(22) Fe(2) C(31) C(32) -164.9(2) .
C(31) Fe(2) C(22) C(21) 74.5(2) .
C(31) Fe(2) C(22) C(23) -165.6(2) .
C(22) Fe(2) C(32) C(28) 161.8(4) .
C(22) Fe(2) C(32) C(31) 39.9(6) .
C(32) Fe(2) C(22) C(21) 44.8(5) .
C(32) Fe(2) C(22) C(23) 164.7(4) .
C(23) Fe(2) C(28) P(4) 35.4(3) .
C(23) Fe(2) C(28) C(29) -81.1(2) .
C(23) Fe(2) C(28) C(32) 161.8(2) .
C(28) Fe(2) C(23) C(19) -79.6(2) .
C(28) Fe(2) C(23) C(22) 160.5(2) .
C(23) Fe(2) C(29) C(28) 119.2(2) .
C(23) Fe(2) C(29) C(30) -121.7(2) .
C(29) Fe(2) C(23) C(19) -124.1(2) .
C(29) Fe(2) C(23) C(22) 116.0(2) .
C(23) Fe(2) C(30) C(29) 77.7(3) .
C(23) Fe(2) C(30) C(31) -162.2(2) .
C(30) Fe(2) C(23) C(19) -165.9(2) .
C(30) Fe(2) C(23) C(22) 74.3(3) .
C(23) Fe(2) C(31) C(30) 48.4(6) .
C(23) Fe(2) C(31) C(32) 167.0(5) .
C(31) Fe(2) C(23) C(19) 157.7(5) .
C(31) Fe(2) C(23) C(22) 37.9(6) .
C(23) Fe(2) C(32) C(28) -45.9(5) .
C(23) Fe(2) C(32) C(31) -167.9(4) .
C(32) Fe(2) C(23) C(19) -45.9(6) .
C(32) Fe(2) C(23) C(22) -165.7(4) .
C(28) Fe(2) C(29) C(30) 119.1(3) .
C(29) Fe(2) C(28) P(4) 116.5(3) .
C(29) Fe(2) C(28) C(32) -117.1(2) .
C(28) Fe(2) C(30) C(29) -38.9(2) .
C(28) Fe(2) C(30) C(31) 81.2(2) .
C(30) Fe(2) C(28) P(4) 153.6(3) .
C(30) Fe(2) C(28) C(29) 37.1(2) .
C(30) Fe(2) C(28) C(32) -80.0(2) .
C(28) Fe(2) C(31) C(30) -82.5(2) .
C(28) Fe(2) C(31) C(32) 36.1(2) .
C(31) Fe(2) C(28) P(4) -162.4(3) .
C(31) Fe(2) C(28) C(29) 81.2(2) .
C(31) Fe(2) C(28) C(32) -36.0(2) .
C(28) Fe(2) C(32) C(31) -122.0(3) .
C(32) Fe(2) C(28) P(4) -126.4(3) .
C(32) Fe(2) C(28) C(29) 117.1(2) .
C(29) Fe(2) C(30) C(31) 120.1(3) .
C(30) Fe(2) C(29) C(28) -119.1(3) .
C(29) Fe(2) C(31) C(30) -36.9(2) .
C(29) Fe(2) C(31) C(32) 81.7(2) .
C(31) Fe(2) C(29) C(28) -81.6(2) .
C(31) Fe(2) C(29) C(30) 37.6(2) .
C(29) Fe(2) C(32) C(28) 40.0(2) .
C(29) Fe(2) C(32) C(31) -81.9(2) .
C(32) Fe(2) C(29) C(28) -38.3(2) .
C(32) Fe(2) C(29) C(30) 80.9(2) .
C(30) Fe(2) C(31) C(32) 118.6(3) .
C(31) Fe(2) C(30) C(29) -120.1(3) .
C(30) Fe(2) C(32) C(28) 83.5(2) .
C(30) Fe(2) C(32) C(31) -38.4(2) .
C(32) Fe(2) C(30) C(29) -82.4(2) .
C(32) Fe(2) C(30) C(31) 37.7(2) .
C(31) Fe(2) C(32) C(28) 122.0(3) .
C(32) Fe(2) C(31) C(30) -118.6(3) .
O(2) S(1) O(1) Mo(1) -80.3(3) .
O(3) S(1) O(1) Mo(1) 56.3(3) .
O(1) S(1) C(37) F(1) 57.1(3) .
O(1) S(1) C(37) F(2) -62.9(3) .
O(1) S(1) C(37) F(3) 176.1(3) .
C(37) S(1) O(1) Mo(1) 168.1(3) .
O(2) S(1) C(37) F(1) -62.0(3) .
O(2) S(1) C(37) F(2) 177.9(2) .
O(2) S(1) C(37) F(3) 56.9(3) .
O(3) S(1) C(37) F(1) 175.3(2) .
O(3) S(1) C(37) F(2) 55.3(3) .
O(3) S(1) C(37) F(3) -65.7(3) .
O(4) S(2) C(38) F(4) 177.6(4) .
O(4) S(2) C(38) F(5) 58.9(4) .
O(4) S(2) C(38) F(6) -62.1(5) .
O(5) S(2) C(38) F(4) -63.4(4) .
O(5) S(2) C(38) F(5) 178.0(4) .
O(5) S(2) C(38) F(6) 57.0(5) .
O(6) S(2) C(38) F(4) 57.4(4) .
O(6) S(2) C(38) F(5) -61.2(5) .
O(6) S(2) C(38) F(6) 177.8(4) .
Mo(1) P(1) C(1) Fe(1) -44.7(2) .
Mo(1) P(1) C(1) C(2) 44.1(3) .
Mo(1) P(1) C(1) C(5) -136.0(3) .
Mo(1) P(1) C(6) C(7) -149.1(3) .
Mo(1) P(1) C(8) C(9) -113.9(3) .
C(1) P(1) C(6) C(7) 80.1(3) .
C(6) P(1) C(1) Fe(1) 78.2(2) .
C(6) P(1) C(1) C(2) 167.0(3) .
C(6) P(1) C(1) C(5) -13.0(4) .
C(1) P(1) C(8) C(9) 18.5(4) .
C(8) P(1) C(1) Fe(1) -171.6(2) .
C(8) P(1) C(1) C(2) -82.8(3) .
C(8) P(1) C(1) C(5) 97.1(3) .
C(6) P(1) C(8) C(9) 123.5(3) .
C(8) P(1) C(6) C(7) -24.5(4) .
Mo(1) P(2) C(10) Fe(1) -47.2(2) .
Mo(1) P(2) C(10) C(11) 43.1(3) .
Mo(1) P(2) C(10) C(14) -140.3(3) .
Mo(1) P(2) C(15) C(16) -152.0(2) .
Mo(1) P(2) C(17) C(18) -150.6(2) .
C(10) P(2) C(15) C(16) 73.5(3) .
C(15) P(2) C(10) Fe(1) 86.4(2) .
C(15) P(2) C(10) C(11) 176.7(3) .
C(15) P(2) C(10) C(14) -6.8(4) .
C(10) P(2) C(17) C(18) -24.9(3) .
C(17) P(2) C(10) Fe(1) -164.3(2) .
C(17) P(2) C(10) C(11) -74.0(3) .
C(17) P(2) C(10) C(14) 102.6(3) .
C(15) P(2) C(17) C(18) 81.7(3) .
C(17) P(2) C(15) C(16) -30.7(3) .
Mo(1) P(3) C(19) Fe(2) 44.6(2) .
Mo(1) P(3) C(19) C(20) 136.1(3) .
Mo(1) P(3) C(19) C(23) -46.7(3) .
Mo(1) P(3) C(24) C(25) 147.0(3) .
Mo(1) P(3) C(26) C(27) 158.2(2) .
C(19) P(3) C(24) C(25) -90.5(3) .
C(24) P(3) C(19) Fe(2) -74.9(2) .
C(24) P(3) C(19) C(20) 16.6(4) .
C(24) P(3) C(19) C(23) -166.2(3) .
C(19) P(3) C(26) C(27) 30.1(3) .
C(26) P(3) C(19) Fe(2) 176.6(2) .
C(26) P(3) C(19) C(20) -91.9(3) .
C(26) P(3) C(19) C(23) 85.3(3) .
C(24) P(3) C(26) C(27) -77.2(3) .
C(26) P(3) C(24) C(25) 15.9(4) .
Mo(1) P(4) C(28) Fe(2) -28.9(3) .
Mo(1) P(4) C(28) C(29) 62.4(3) .
Mo(1) P(4) C(28) C(32) -126.9(3) .
Mo(1) P(4) C(33) C(34) -175.7(2) .
Mo(1) P(4) C(35) C(36) -67.6(3) .
C(28) P(4) C(33) C(34) -55.9(3) .
C(33) P(4) C(28) Fe(2) -149.6(2) .
C(33) P(4) C(28) C(29) -58.3(3) .
C(33) P(4) C(28) C(32) 112.4(3) .
C(28) P(4) C(35) C(36) 164.5(2) .
C(35) P(4) C(28) Fe(2) 106.7(2) .
C(35) P(4) C(28) C(29) -162.0(3) .
C(35) P(4) C(28) C(32) 8.8(4) .
C(33) P(4) C(35) C(36) 64.0(3) .
C(35) P(4) C(33) C(34) 46.3(3) .
C(39) O(7) C(42) C(41) 14.8(9) .
C(42) O(7) C(39) C(40) 1.8(9) .
Fe(1) C(1) C(2) C(3) -59.9(3) .
Fe(1) C(1) C(5) C(4) 59.6(2) .
P(1) C(1) C(2) Fe(1) -119.3(3) .
P(1) C(1) C(2) C(3) -179.2(3) .
P(1) C(1) C(5) Fe(1) 120.0(3) .
P(1) C(1) C(5) C(4) 179.6(3) .
C(2) C(1) C(5) Fe(1) -60.1(2) .
C(2) C(1) C(5) C(4) -0.5(4) .
C(5) C(1) C(2) Fe(1) 60.7(2) .
C(5) C(1) C(2) C(3) 0.8(4) .
Fe(1) C(2) C(3) C(4) -59.7(3) .
C(1) C(2) C(3) Fe(1) 58.8(2) .
C(1) C(2) C(3) C(4) -0.9(5) .
Fe(1) C(3) C(4) C(5) -57.7(3) .
C(2) C(3) C(4) Fe(1) 58.3(3) .
C(2) C(3) C(4) C(5) 0.6(5) .
Fe(1) C(4) C(5) C(1) -58.3(2) .
C(3) C(4) C(5) Fe(1) 58.2(3) .
C(3) C(4) C(5) C(1) -0.0(4) .
Fe(1) C(10) C(11) C(12) -59.7(3) .
Fe(1) C(10) C(14) C(13) 58.6(3) .
P(2) C(10) C(11) Fe(1) -121.8(3) .
P(2) C(10) C(11) C(12) 178.5(3) .
P(2) C(10) C(14) Fe(1) 121.9(3) .
P(2) C(10) C(14) C(13) -179.5(3) .
C(11) C(10) C(14) Fe(1) -61.0(2) .
C(11) C(10) C(14) C(13) -2.5(4) .
C(14) C(10) C(11) Fe(1) 61.0(2) .
C(14) C(10) C(11) C(12) 1.3(4) .
Fe(1) C(11) C(12) C(13) -58.1(3) .
C(10) C(11) C(12) Fe(1) 58.4(2) .
C(10) C(11) C(12) C(13) 0.3(4) .
Fe(1) C(12) C(13) C(14) -60.0(3) .
C(11) C(12) C(13) Fe(1) 58.1(2) .
C(11) C(12) C(13) C(14) -1.9(5) .
Fe(1) C(13) C(14) C(10) -57.5(2) .
C(12) C(13) C(14) Fe(1) 60.3(3) .
C(12) C(13) C(14) C(10) 2.7(5) .
Fe(2) C(19) C(20) C(21) -60.5(3) .
Fe(2) C(19) C(23) C(22) 59.2(2) .
P(3) C(19) C(20) Fe(2) -121.5(3) .
P(3) C(19) C(20) C(21) 178.0(3) .
P(3) C(19) C(23) Fe(2) 122.3(3) .
P(3) C(19) C(23) C(22) -178.5(2) .
C(20) C(19) C(23) Fe(2) -60.0(2) .
C(20) C(19) C(23) C(22) -0.8(4) .
C(23) C(19) C(20) Fe(2) 60.8(2) .
C(23) C(19) C(20) C(21) 0.4(4) .
Fe(2) C(20) C(21) C(22) -58.9(3) .
C(19) C(20) C(21) Fe(2) 59.0(3) .
C(19) C(20) C(21) C(22) 0.1(4) .
Fe(2) C(21) C(22) C(23) -58.5(2) .
C(20) C(21) C(22) Fe(2) 57.8(3) .
C(20) C(21) C(22) C(23) -0.7(4) .
Fe(2) C(22) C(23) C(19) -57.2(2) .
C(21) C(22) C(23) Fe(2) 58.1(2) .
C(21) C(22) C(23) C(19) 0.9(4) .
Fe(2) C(28) C(29) C(30) -59.3(2) .
Fe(2) C(28) C(32) C(31) 59.7(3) .
P(4) C(28) C(29) Fe(2) -127.9(2) .
P(4) C(28) C(29) C(30) 172.8(2) .
P(4) C(28) C(32) Fe(2) 128.3(3) .
P(4) C(28) C(32) C(31) -172.0(3) .
C(29) C(28) C(32) Fe(2) -59.7(2) .
C(29) C(28) C(32) C(31) -0.0(3) .
C(32) C(28) C(29) Fe(2) 59.4(2) .
C(32) C(28) C(29) C(30) 0.1(3) .
Fe(2) C(29) C(30) C(31) -58.5(2) .
C(28) C(29) C(30) Fe(2) 58.4(2) .
C(28) C(29) C(30) C(31) -0.1(3) .
Fe(2) C(30) C(31) C(32) -58.8(2) .
C(29) C(30) C(31) Fe(2) 58.8(2) .
C(29) C(30) C(31) C(32) 0.1(3) .
Fe(2) C(31) C(32) C(28) -59.5(2) .
C(30) C(31) C(32) Fe(2) 59.5(2) .
C(30) C(31) C(32) C(28) -0.0(4) .
O(7) C(39) C(40) C(41) -19.9(11) .
C(39) C(40) C(41) C(42) 28.4(13) .
C(40) C(41) C(42) O(7) -25.3(11) .
C(43) C(43) C(44) C(45) -179.5(12) 2_666
